data_4127353
loop_
_publ_author_name
'Carpenter, John P.'
'McTernan, Charlie T.'
'Ronson, Tanya K.'
'Nitschke, Jonathan R.'

_publ_section_title
;
 Anion Pairs Template a Trigonal Prism with Disilver Vertices.
;
_journal_issue 29
_journal_name_full 'Journal of the American Chemical Society'
_journal_page_first 11409
_journal_page_last 11413
_journal_paper_doi 10.1021/jacs.9b05432
_journal_volume 141
_journal_year 2019
_chemical_formula_moiety
;        
'C270 H180 Ag12 N60, 10(C2 F6 N O4 S2), 2(Cl O4), 2.5(C2 H3 N) [+solvent]'
;
_chemical_formula_sum 'C295 H187.5 Ag12 Cl2 F60 N72.5 O48 S20'
_chemical_formula_weight 8662.20
_space_group_crystal_system triclinic
_space_group_IT_number 2
_space_group_name_Hall '-P 1'
_space_group_name_H-M_alt 'P -1'
_symmetry_space_group_name_Hall '-P 1'
_symmetry_space_group_name_H-M 'P -1'
_atom_sites_solution_hydrogens mixed
_audit_creation_method SHELXL-2018/3
_cell_angle_alpha 82.2940(10)
_cell_angle_beta 80.7880(10)
_cell_angle_gamma 67.0800(10)
_cell_formula_units_Z 2
_cell_length_a 24.5951(5)
_cell_length_b 25.8919(4)
_cell_length_c 33.0285(4)
_cell_measurement_reflns_used 16844
_cell_measurement_temperature 100(2)
_cell_measurement_theta_max 25.1272353608
_cell_measurement_theta_min 0.832036181745
_cell_volume 19063.0(6)
_computing_cell_refinement 'DIALS 2theta refinement, DIALS 1.12.1-g84e9f68aa-release'
_computing_data_collection 'Diamond GDA'
_computing_data_reduction
;
aimless (Evans, P. R. and Murshudov, G. N., 2013)
ccp4 (Winn, M. D. et al., 2011)
DIALS 1.12.1-g84e9f68aa-release (Winter, G. et al., 2018)
pointless (Evans, P., 2006)
XIA2 0.5.757-g89e4ddb2-dials-1.12 (Winter, G., 2010)
;
_computing_structure_refinement 'SHELXL-2018/3 (Sheldrick, 2018)'
_computing_structure_solution 'SHELXT 2018/2 (Sheldrick, 2018)'
_diffrn_ambient_temperature 100(2)
_diffrn_detector 'Photon counting pixel array'
_diffrn_measured_fraction_theta_full 0.963
_diffrn_measured_fraction_theta_max 0.963
_diffrn_measurement_device 'Fixed \c 3-circle diffractometer'
_diffrn_measurement_device_type 'Fluid Film Devices'
_diffrn_measurement_method 'shutterless scans'
_diffrn_measurement_specimen_support 'MiTeGen MicroMount'
_diffrn_radiation_monochromator 'Silicon 111'
_diffrn_radiation_source 'Diamond Light Source Beamline I19-1'
_diffrn_radiation_type Synchrotron
_diffrn_radiation_wavelength 0.6889
_diffrn_reflns_av_R_equivalents 0.0701
_diffrn_reflns_av_unetI/netI 0.0966
_diffrn_reflns_Laue_measured_fraction_full 0.963
_diffrn_reflns_Laue_measured_fraction_max 0.963
_diffrn_reflns_limit_h_max 25
_diffrn_reflns_limit_h_min -25
_diffrn_reflns_limit_k_max 27
_diffrn_reflns_limit_k_min -27
_diffrn_reflns_limit_l_max 31
_diffrn_reflns_limit_l_min -33
_diffrn_reflns_number 105710
_diffrn_reflns_point_group_measured_fraction_full 0.963
_diffrn_reflns_point_group_measured_fraction_max 0.963
_diffrn_reflns_theta_full 21.258
_diffrn_reflns_theta_max 21.258
_diffrn_reflns_theta_min 0.877
_diffrn_standards_decay_% 0
_diffrn_standards_interval_count 0
_diffrn_standards_number 0
_exptl_absorpt_coefficient_mu 0.748
_exptl_absorpt_correction_T_max 1.0
_exptl_absorpt_correction_T_min 0.976600983573
_exptl_absorpt_correction_type empirical
_exptl_absorpt_process_details
;
CCP4 7.0.065: AIMLESS, version 0.7.3 : 15/08/18
Scaling & analysis of unmerged intensities, absorption correction using spherical harmonics
;
_exptl_crystal_colour purple
_exptl_crystal_density_diffrn 1.509
_exptl_crystal_description block
_exptl_crystal_F_000 8614
_exptl_crystal_size_max 0.050
_exptl_crystal_size_mid 0.040
_exptl_crystal_size_min 0.030
_refine_diff_density_max 0.902
_refine_diff_density_min -0.894
_refine_diff_density_rms 0.095
_refine_ls_extinction_method none
_refine_ls_goodness_of_fit_ref 1.010
_refine_ls_hydrogen_treatment constr
_refine_ls_matrix_type full
_refine_ls_number_parameters 3556
_refine_ls_number_reflns 44821
_refine_ls_number_restraints 9946
_refine_ls_restrained_S_all 0.971
_refine_ls_R_factor_all 0.1255
_refine_ls_R_factor_gt 0.0919
_refine_ls_shift/su_max 0.002
_refine_ls_shift/su_mean 0.000
_refine_ls_structure_factor_coef Fsqd
_refine_ls_weighting_details 'w=1/[\s^2^(Fo^2^)+(0.2000P)^2^] where P=(Fo^2^+2Fc^2^)/3'
_refine_ls_weighting_scheme calc
_refine_ls_wR_factor_gt 0.2812
_refine_ls_wR_factor_ref 0.3151
_reflns_Friedel_coverage 0.000
_reflns_number_gt 23407
_reflns_number_total 44821
_reflns_threshold_expression 'I > 2\s(I)'
_cod_data_source_file ja9b05432_si_002.cif
_cod_data_source_block ctm5b_sq
_cod_original_formula_sum 'C295 H187.50 Ag12 Cl2 F60 N72.50 O48 S20'
_cod_database_code 4127353
_shelx_shelxl_version_number 2018/3
_shelx_space_group_comment
;
The symmetry employed for this shelxl refinement is uniquely defined
by the following loop, which should always be used as a source of
symmetry information in preference to the above space-group names.
They are only intended as comments.
;
_shelx_estimated_absorpt_t_min 0.964
_shelx_estimated_absorpt_t_max 0.978

loop_
_space_group_symop_operation_xyz
'x, y, z'
'-x, -y, -z'

loop_
_atom_site_label
_atom_site_type_symbol
_atom_site_fract_x
_atom_site_fract_y
_atom_site_fract_z
_atom_site_U_iso_or_equiv
_atom_site_adp_type
_atom_site_occupancy
_atom_site_site_symmetry_order
_atom_site_calc_flag
_atom_site_refinement_flags_posn
_atom_site_refinement_flags_adp
_atom_site_refinement_flags_occupancy
_atom_site_disorder_assembly
_atom_site_disorder_group
Ag1 Ag 0.41749(3) 0.56722(3) 0.10520(2) 0.1270(3) Uani 1 1 d . . . . .
Ag2 Ag 0.51706(3) 0.46491(3) 0.10153(2) 0.1176(3) Uani 1 1 d . . . . .
Ag3 Ag 0.99936(4) 0.48774(4) 0.11893(3) 0.1628(4) Uani 1 1 d . . . . .
Ag4 Ag 0.91493(4) 0.47252(4) 0.18374(3) 0.1457(3) Uani 1 1 d . . . . .
Ag5 Ag 1.08791(4) -0.06536(4) 0.09444(3) 0.1706(4) Uani 1 1 d . . . . .
Ag6 Ag 0.98511(4) 0.03439(4) 0.09261(3) 0.1522(4) Uani 1 1 d . . . . .
Ag7 Ag 0.51640(7) -0.00355(5) 0.21790(6) 0.2369(7) Uani 1 1 d . . . . .
Ag8 Ag 0.59415(5) 0.01651(4) 0.26420(4) 0.1878(5) Uani 1 1 d . . . . .
Ag9 Ag 1.04957(5) 0.13118(8) 0.47624(4) 0.2348(7) Uani 1 1 d . . . . .
Ag10 Ag 0.96756(5) 0.10832(6) 0.43825(3) 0.1956(5) Uani 1 1 d . . . . .
Ag11 Ag 0.43995(4) 0.37439(4) 0.51486(3) 0.1624(4) Uani 1 1 d . . . . .
Ag12 Ag 0.52518(4) 0.39612(4) 0.45408(2) 0.1508(3) Uani 1 1 d . . . . .
N1 N 0.4967(4) 0.3885(4) 0.5573(3) 0.150(3) Uani 1 1 d D U . . .
N2 N 0.5467(4) 0.4301(4) 0.5070(2) 0.146(3) Uani 1 1 d D U . . .
N3 N 0.5691(4) 0.4638(4) 0.4272(2) 0.142(3) Uani 1 1 d D U . . .
N4 N 0.4168(3) 0.6072(3) 0.1669(2) 0.138(3) Uani 1 1 d D U . . .
N5 N 0.3248(3) 0.6459(3) 0.1182(2) 0.131(2) Uani 1 1 d D U . . .
N6 N 0.2898(3) 0.6445(3) 0.0581(2) 0.128(2) Uani 1 1 d D U . . .
N7 N 0.8542(3) 0.4140(3) 0.1937(2) 0.134(2) Uani 1 1 d D U . . .
N8 N 0.9752(4) 0.3812(4) 0.1744(3) 0.164(3) Uani 1 1 d D U . . .
N9 N 1.0556(4) 0.4078(5) 0.1528(4) 0.188(4) Uani 1 1 d D U . . .
N10 N 0.6122(3) 0.5020(3) 0.2552(2) 0.134(2) Uani 1 1 d D U . . .
C1 C 0.4868(5) 0.3712(5) 0.5961(3) 0.157(4) Uani 1 1 d D U . . .
H1 H 0.459655 0.352531 0.602903 0.188 Uiso 1 1 calc R U . . .
C2 C 0.5133(5) 0.3783(6) 0.6276(4) 0.171(4) Uani 1 1 d D U . . .
H2 H 0.505896 0.363136 0.654749 0.205 Uiso 1 1 calc R U . . .
C3 C 0.5499(6) 0.4071(6) 0.6195(3) 0.176(4) Uani 1 1 d D U . . .
H3 H 0.567096 0.413573 0.641183 0.211 Uiso 1 1 calc R U . . .
C4 C 0.5624(5) 0.4274(5) 0.5787(3) 0.157(4) Uani 1 1 d D U . . .
C5 C 0.5362(5) 0.4150(4) 0.5479(3) 0.147(3) Uani 1 1 d D U . . .
C6 C 0.5994(5) 0.4583(5) 0.5658(3) 0.168(4) Uani 1 1 d D U . . .
H6 H 0.619000 0.466472 0.585202 0.201 Uiso 1 1 calc R U . . .
C7 C 0.6068(5) 0.4762(5) 0.5255(3) 0.159(4) Uani 1 1 d D U . . .
H7 H 0.628495 0.499905 0.516713 0.191 Uiso 1 1 calc R U . . .
C8 C 0.5820(5) 0.4590(5) 0.4972(3) 0.152(4) Uani 1 1 d D U . . .
C9 C 0.5945(5) 0.4744(5) 0.4527(3) 0.150(4) Uani 1 1 d D U . . .
H9 H 0.621975 0.492323 0.443760 0.180 Uiso 1 1 calc R U . . .
C10 C 0.5811(5) 0.4755(5) 0.3835(3) 0.147(3) Uani 1 1 d D U . . .
C11 C 0.6223(5) 0.4991(4) 0.3658(3) 0.139(3) Uani 1 1 d D U . . .
H11 H 0.643917 0.508710 0.382905 0.167 Uiso 1 1 calc R U . . .
C12 C 0.6319(4) 0.5084(4) 0.3241(3) 0.132(3) Uani 1 1 d D U . . .
H12 H 0.658420 0.526357 0.312302 0.158 Uiso 1 1 calc R U . . .
C13 C 0.6030(5) 0.4916(4) 0.2994(3) 0.140(3) Uani 1 1 d D U . . .
C14 C 0.5601(5) 0.4694(5) 0.3164(3) 0.149(3) Uani 1 1 d D U . . .
H14 H 0.537404 0.461210 0.299187 0.179 Uiso 1 1 calc R U . . .
C15 C 0.5514(5) 0.4596(5) 0.3581(3) 0.145(3) Uani 1 1 d D U . . .
H15 H 0.524814 0.441640 0.369941 0.174 Uiso 1 1 calc R U . . .
C16 C 0.5639(4) 0.5333(4) 0.2330(3) 0.135(3) Uani 1 1 d D U . . .
C17 C 0.5099(4) 0.5654(5) 0.2531(3) 0.151(4) Uani 1 1 d D U . . .
H17 H 0.506736 0.569248 0.281636 0.181 Uiso 1 1 calc R U . . .
C18 C 0.4604(5) 0.5921(5) 0.2327(3) 0.157(4) Uani 1 1 d D U . . .
H18 H 0.423127 0.613002 0.247162 0.188 Uiso 1 1 calc R U . . .
C19 C 0.4659(4) 0.5879(4) 0.1904(3) 0.138(3) Uani 1 1 d D U . . .
C20 C 0.5198(3) 0.5576(4) 0.1690(3) 0.130(3) Uani 1 1 d D U . . .
H20 H 0.522793 0.554796 0.140316 0.156 Uiso 1 1 calc R U . . .
C21 C 0.5697(4) 0.5311(4) 0.1899(3) 0.140(3) Uani 1 1 d D U . . .
H21 H 0.607340 0.511685 0.175263 0.168 Uiso 1 1 calc R U . . .
C22 C 0.3660(4) 0.6418(5) 0.1803(3) 0.152(4) Uani 1 1 d D U . . .
H22 H 0.360693 0.655358 0.206508 0.183 Uiso 1 1 calc R U . . .
C23 C 0.3150(3) 0.6614(4) 0.1562(3) 0.143(3) Uani 1 1 d D U . . .
C24 C 0.2586(4) 0.6931(5) 0.1756(3) 0.169(4) Uani 1 1 d D U . . .
H24 H 0.253487 0.703182 0.203033 0.203 Uiso 1 1 calc R U . . .
C25 C 0.2125(4) 0.7086(5) 0.1539(3) 0.166(4) Uani 1 1 d D U . . .
H25 H 0.174079 0.730608 0.166123 0.199 Uiso 1 1 calc R U . . .
C26 C 0.2190(4) 0.6936(4) 0.1136(3) 0.138(3) Uani 1 1 d D U . . .
C27 C 0.2773(4) 0.6618(4) 0.0964(3) 0.129(3) Uani 1 1 d D U . . .
C28 C 0.1721(4) 0.7070(4) 0.0895(3) 0.140(3) Uani 1 1 d D U . . .
H28 H 0.132018 0.726643 0.100139 0.168 Uiso 1 1 calc R U . . .
C29 C 0.1865(4) 0.6907(5) 0.0503(3) 0.149(4) Uani 1 1 d D U . . .
H29 H 0.156796 0.700761 0.032341 0.179 Uiso 1 1 calc R U . . .
C30 C 0.2455(4) 0.6590(4) 0.0372(3) 0.141(3) Uani 1 1 d D U . . .
H30 H 0.253875 0.646814 0.010195 0.170 Uiso 1 1 calc R U . . .
C31 C 0.6727(4) 0.4793(4) 0.2375(3) 0.132(3) Uani 1 1 d D U . . .
C32 C 0.7070(4) 0.4226(4) 0.2497(3) 0.138(3) Uani 1 1 d D U . . .
H32 H 0.689267 0.400152 0.267771 0.165 Uiso 1 1 calc R U . . .
C33 C 0.7667(4) 0.4006(4) 0.2348(3) 0.132(3) Uani 1 1 d D U . . .
H33 H 0.790392 0.363058 0.243468 0.159 Uiso 1 1 calc R U . . .
C34 C 0.7925(4) 0.4320(4) 0.2075(3) 0.131(3) Uani 1 1 d D U . . .
C35 C 0.7570(4) 0.4871(4) 0.1946(3) 0.130(3) Uani 1 1 d D U . . .
H35 H 0.774266 0.508879 0.175438 0.156 Uiso 1 1 calc R U . . .
C36 C 0.6973(4) 0.5103(4) 0.2091(3) 0.131(3) Uani 1 1 d D U . . .
H36 H 0.673466 0.547324 0.199566 0.157 Uiso 1 1 calc R U . . .
C37 C 0.8874(4) 0.3612(4) 0.1948(4) 0.155(4) Uani 1 1 d D U . . .
H37 H 0.869424 0.334249 0.202254 0.186 Uiso 1 1 calc R U . . .
C38 C 0.9509(5) 0.3423(4) 0.1851(4) 0.181(5) Uani 1 1 d D U . . .
C39 C 0.9854(5) 0.2855(5) 0.1901(5) 0.248(7) Uani 1 1 d D U . . .
H39 H 0.967902 0.258042 0.195341 0.298 Uiso 1 1 calc R U . . .
C40 C 1.0454(6) 0.2704(6) 0.1871(6) 0.269(8) Uani 1 1 d D U . . .
H40 H 1.069464 0.232178 0.193761 0.323 Uiso 1 1 calc R U . . .
C41 C 1.0731(6) 0.3091(6) 0.1747(5) 0.262(7) Uani 1 1 d D U . . .
C42 C 1.0353(5) 0.3661(5) 0.1681(5) 0.206(5) Uani 1 1 d D U . . .
C43 C 1.1351(6) 0.2953(7) 0.1675(7) 0.292(9) Uani 1 1 d D U . . .
H43 H 1.162477 0.257984 0.172546 0.351 Uiso 1 1 calc R U . . .
C44 C 1.1534(7) 0.3370(7) 0.1533(6) 0.284(9) Uani 1 1 d D U . . .
H44 H 1.194835 0.328922 0.147602 0.341 Uiso 1 1 calc R U . . .
C45 C 1.1146(5) 0.3913(7) 0.1466(5) 0.238(7) Uani 1 1 d D U . . .
H45 H 1.130870 0.419092 0.136799 0.286 Uiso 1 1 calc R U . . .
N11 N 0.3939(5) 0.3906(5) 0.4559(3) 0.177(4) Uani 1 1 d D U . . .
N12 N 0.4869(4) 0.3535(5) 0.4183(3) 0.173(3) Uani 1 1 d D U . . .
N13 N 0.6055(4) 0.3356(4) 0.4049(3) 0.157(3) Uani 1 1 d D U . . .
N14 N 0.8633(4) 0.5012(4) 0.2509(2) 0.144(3) Uani 1 1 d D U . . .
N15 N 0.8831(4) 0.5667(4) 0.1821(3) 0.149(3) Uani 1 1 d D U . . .
N16 N 0.9344(4) 0.5778(4) 0.1185(3) 0.151(3) Uani 1 1 d D U . . .
N17 N 1.0173(6) 0.2341(7) 0.4749(5) 0.274(7) Uani 1 1 d D U . . .
N18 N 1.1224(6) 0.1536(7) 0.4967(5) 0.303(7) Uani 1 1 d D U . . .
N19 N 1.1806(6) 0.0585(7) 0.5050(4) 0.260(6) Uani 1 1 d D U . . .
N20 N 0.8291(4) 0.3517(4) 0.3814(3) 0.154(3) Uani 1 1 d D U . . .
C51 C 0.3369(6) 0.3998(8) 0.4612(5) 0.240(7) Uani 1 1 d D U . . .
H51 H 0.313962 0.415377 0.485702 0.288 Uiso 1 1 calc R U . . .
C52 C 0.3088(7) 0.3880(9) 0.4329(5) 0.257(8) Uani 1 1 d D U . . .
H52 H 0.267072 0.397088 0.437663 0.308 Uiso 1 1 calc R U . . .
C53 C 0.3401(6) 0.3634(9) 0.3981(5) 0.267(8) Uani 1 1 d D U . . .
H53 H 0.320423 0.356880 0.377942 0.320 Uiso 1 1 calc R U . . .
C54 C 0.4014(6) 0.3479(7) 0.3926(4) 0.223(6) Uani 1 1 d D U . . .
C55 C 0.4272(5) 0.3645(6) 0.4217(4) 0.191(5) Uani 1 1 d D U . . .
C56 C 0.4396(6) 0.3162(9) 0.3608(5) 0.253(7) Uani 1 1 d D U . . .
H56 H 0.424430 0.302201 0.341812 0.304 Uiso 1 1 calc R U . . .
C57 C 0.4986(6) 0.3059(8) 0.3578(4) 0.235(7) Uani 1 1 d D U . . .
H57 H 0.525067 0.285562 0.335971 0.281 Uiso 1 1 calc R U . . .
C58 C 0.5205(5) 0.3254(6) 0.3870(4) 0.189(5) Uani 1 1 d D U . . .
C59 C 0.5846(5) 0.3160(6) 0.3821(4) 0.173(4) Uani 1 1 d D U . . .
H59 H 0.610281 0.294204 0.360780 0.208 Uiso 1 1 calc R U . . .
C60 C 0.6648(4) 0.3338(4) 0.3990(3) 0.144(3) Uani 1 1 d D U . . .
C61 C 0.6984(5) 0.3275(4) 0.3608(3) 0.144(3) Uani 1 1 d D U . . .
H61 H 0.683534 0.320697 0.338058 0.173 Uiso 1 1 calc R U . . .
C62 C 0.7521(5) 0.3312(4) 0.3559(3) 0.146(3) Uani 1 1 d D U . . .
H62 H 0.775062 0.326277 0.329724 0.175 Uiso 1 1 calc R U . . .
C63 C 0.7747(4) 0.3419(4) 0.3883(3) 0.144(3) Uani 1 1 d D U . . .
C64 C 0.7415(5) 0.3469(4) 0.4269(3) 0.147(3) Uani 1 1 d D U . . .
H64 H 0.756389 0.353084 0.449880 0.176 Uiso 1 1 calc R U . . .
C65 C 0.6875(5) 0.3427(4) 0.4313(3) 0.144(3) Uani 1 1 d D U . . .
H65 H 0.664826 0.346134 0.457617 0.173 Uiso 1 1 calc R U . . .
C66 C 0.8370(5) 0.3871(4) 0.3466(3) 0.149(3) Uani 1 1 d D U . . .
C67 C 0.7899(5) 0.4363(4) 0.3378(3) 0.151(3) Uani 1 1 d D U . . .
H67 H 0.752015 0.443511 0.353299 0.181 Uiso 1 1 calc R U . . .
C68 C 0.7973(5) 0.4746(5) 0.3073(3) 0.153(4) Uani 1 1 d D U . . .
H68 H 0.765043 0.509108 0.302566 0.184 Uiso 1 1 calc R U . . .
C69 C 0.8521(4) 0.4638(4) 0.2828(3) 0.145(3) Uani 1 1 d D U . . .
C70 C 0.8967(5) 0.4122(5) 0.2893(3) 0.171(5) Uani 1 1 d D U . . .
H70 H 0.932960 0.402316 0.271402 0.206 Uiso 1 1 calc R U . . .
C71 C 0.8897(5) 0.3752(5) 0.3208(3) 0.167(4) Uani 1 1 d D U . . .
H71 H 0.921704 0.340422 0.325314 0.201 Uiso 1 1 calc R U . . .
C72 C 0.8366(6) 0.5525(5) 0.2495(3) 0.159(4) Uani 1 1 d D U . . .
H72 H 0.808487 0.568099 0.272250 0.191 Uiso 1 1 calc R U . . .
C73 C 0.8456(5) 0.5904(4) 0.2149(3) 0.158(4) Uani 1 1 d D U . . .
C74 C 0.8141(7) 0.6486(5) 0.2170(4) 0.193(5) Uani 1 1 d D U . . .
H74 H 0.787744 0.663117 0.240687 0.232 Uiso 1 1 calc R U . . .
C75 C 0.8224(7) 0.6830(5) 0.1845(4) 0.199(5) Uani 1 1 d D U . . .
H75 H 0.800459 0.722399 0.184920 0.238 Uiso 1 1 calc R U . . .
C76 C 0.8631(6) 0.6617(5) 0.1499(3) 0.163(4) Uani 1 1 d D U . . .
C77 C 0.8931(5) 0.6029(4) 0.1504(3) 0.142(3) Uani 1 1 d D U . . .
C78 C 0.8772(7) 0.6946(5) 0.1161(4) 0.190(5) Uani 1 1 d D U . . .
H78 H 0.860371 0.734482 0.115639 0.228 Uiso 1 1 calc R U . . .
C79 C 0.9157(6) 0.6686(5) 0.0834(4) 0.184(5) Uani 1 1 d D U . . .
H79 H 0.922993 0.689822 0.058885 0.221 Uiso 1 1 calc R U . . .
C80 C 0.9433(6) 0.6111(5) 0.0871(3) 0.162(4) Uani 1 1 d D U . . .
H80 H 0.971385 0.594016 0.064760 0.194 Uiso 1 1 calc R U . . .
C81 C 0.8725(5) 0.3276(5) 0.4091(4) 0.172(4) Uani 1 1 d D U . . .
C82 C 0.8761(6) 0.2776(5) 0.4327(4) 0.179(4) Uani 1 1 d D U . . .
H82 H 0.846334 0.262789 0.432615 0.215 Uiso 1 1 calc R U . . .
C83 C 0.9221(6) 0.2494(6) 0.4563(4) 0.196(5) Uani 1 1 d D U . . .
H83 H 0.922740 0.216765 0.473541 0.236 Uiso 1 1 calc R U . . .
C84 C 0.9670(7) 0.2689(7) 0.4545(5) 0.224(6) Uani 1 1 d D U . . .
C85 C 0.9597(7) 0.3221(7) 0.4348(5) 0.238(7) Uani 1 1 d D U . . .
H85 H 0.986346 0.339430 0.437927 0.285 Uiso 1 1 calc R U . . .
C86 C 0.9145(7) 0.3495(6) 0.4109(5) 0.210(6) Uani 1 1 d D U . . .
H86 H 0.912260 0.383833 0.395519 0.252 Uiso 1 1 calc R U . . .
C87 C 1.0551(8) 0.2518(8) 0.4853(7) 0.291(8) Uani 1 1 d D U . . .
H87 H 1.048088 0.290714 0.483637 0.349 Uiso 1 1 calc R U . . .
C88 C 1.1086(8) 0.2096(8) 0.4998(6) 0.307(8) Uani 1 1 d D U . . .
C89 C 1.1483(9) 0.2303(8) 0.5106(7) 0.350(10) Uani 1 1 d D U . . .
H89 H 1.139402 0.269330 0.511193 0.420 Uiso 1 1 calc R U . . .
C90 C 1.2015(9) 0.1897(9) 0.5203(7) 0.354(10) Uani 1 1 d D U . . .
H90 H 1.230096 0.201696 0.527952 0.424 Uiso 1 1 calc R U . . .
C91 C 1.2164(8) 0.1300(8) 0.5197(5) 0.328(9) Uani 1 1 d D U . . .
C92 C 1.1747(7) 0.1118(7) 0.5076(5) 0.273(7) Uani 1 1 d D U . . .
C93 C 1.2693(8) 0.0856(9) 0.5296(6) 0.315(9) Uani 1 1 d D U . . .
H93 H 1.298881 0.093264 0.540174 0.377 Uiso 1 1 calc R U . . .
C94 C 1.2773(9) 0.0331(10) 0.5241(5) 0.305(9) Uani 1 1 d D U . . .
H94 H 1.314343 0.003747 0.528634 0.366 Uiso 1 1 calc R U . . .
C95 C 1.2338(7) 0.0201(8) 0.5123(5) 0.275(8) Uani 1 1 d D U . . .
H95 H 1.241854 -0.018129 0.508974 0.330 Uiso 1 1 calc R U . . .
N21 N 0.9938(5) 0.1155(5) 0.5348(3) 0.186(4) Uani 1 1 d D U . . .
N22 N 0.9496(4) 0.0699(4) 0.5034(3) 0.158(3) Uani 1 1 d D U . . .
N23 N 0.9296(4) 0.0360(4) 0.4335(3) 0.171(4) Uani 1 1 d D U . . .
N24 N 1.0915(4) -0.1020(4) 0.1658(3) 0.165(3) Uani 1 1 d D U . . .
N25 N 1.1840(3) -0.1364(4) 0.1033(2) 0.151(3) Uani 1 1 d D U . . .
N26 N 1.2196(4) -0.1355(4) 0.0340(3) 0.174(4) Uani 1 1 d D U . . .
N27 N 0.6524(4) 0.0761(3) 0.2521(3) 0.156(3) Uani 1 1 d D U . . .
N28 N 0.5355(4) 0.1058(4) 0.2444(5) 0.235(6) Uani 1 1 d D U . . .
N29 N 0.4570(7) 0.0781(7) 0.2456(5) 0.293(7) Uani 1 1 d D U . . .
N30 N 0.8922(4) -0.0037(4) 0.2795(3) 0.168(3) Uani 1 1 d D U . . .
C101 C 1.0042(6) 0.1310(6) 0.5690(4) 0.191(5) Uani 1 1 d D U . . .
H101 H 1.031441 0.149398 0.566342 0.229 Uiso 1 1 calc R U . . .
C102 C 0.9772(6) 0.1217(6) 0.6085(4) 0.185(5) Uani 1 1 d D U . . .
H102 H 0.981863 0.137347 0.631519 0.222 Uiso 1 1 calc R U . . .
C103 C 0.9440(6) 0.0891(6) 0.6126(4) 0.187(5) Uani 1 1 d D U . . .
H103 H 0.926166 0.080958 0.639147 0.224 Uiso 1 1 calc R U . . .
C104 C 0.9358(5) 0.0678(5) 0.5788(3) 0.169(4) Uani 1 1 d D U . . .
C105 C 0.9601(5) 0.0837(5) 0.5389(3) 0.171(4) Uani 1 1 d D U . . .
C106 C 0.9030(6) 0.0339(6) 0.5786(4) 0.184(4) Uani 1 1 d D U . . .
H106 H 0.887226 0.020437 0.604088 0.221 Uiso 1 1 calc R U . . .
C107 C 0.8933(5) 0.0200(6) 0.5436(3) 0.172(4) Uani 1 1 d D U . . .
H107 H 0.869555 -0.001675 0.544324 0.207 Uiso 1 1 calc R U . . .
C108 C 0.9185(6) 0.0376(5) 0.5059(3) 0.174(4) Uani 1 1 d D U . . .
C109 C 0.9080(5) 0.0202(5) 0.4673(3) 0.169(4) Uani 1 1 d D U . . .
H109 H 0.885305 -0.002584 0.468631 0.203 Uiso 1 1 calc R U . . .
C110 C 0.9189(5) 0.0251(6) 0.3950(3) 0.173(4) Uani 1 1 d D U . . .
C111 C 0.8788(5) 0.0005(5) 0.3915(4) 0.174(4) Uani 1 1 d D U . . .
H111 H 0.856957 -0.009682 0.415482 0.209 Uiso 1 1 calc R U . . .
C112 C 0.8711(5) -0.0088(5) 0.3538(3) 0.174(4) Uani 1 1 d D U . . .
H112 H 0.844606 -0.026547 0.351288 0.209 Uiso 1 1 calc R U . . .
C113 C 0.9015(5) 0.0073(5) 0.3193(3) 0.165(4) Uani 1 1 d D U . . .
C114 C 0.9413(6) 0.0317(5) 0.3229(3) 0.172(4) Uani 1 1 d D U . . .
H114 H 0.962357 0.042541 0.298759 0.206 Uiso 1 1 calc R U . . .
C115 C 0.9507(5) 0.0406(5) 0.3603(3) 0.167(4) Uani 1 1 d D U . . .
H115 H 0.978481 0.056924 0.362681 0.200 Uiso 1 1 calc R U . . .
C116 C 0.9412(4) -0.0324(5) 0.2516(3) 0.173(4) Uani 1 1 d D U . . .
C117 C 0.9963(5) -0.0619(6) 0.2654(3) 0.207(6) Uani 1 1 d D U . . .
H117 H 0.999580 -0.066503 0.293999 0.248 Uiso 1 1 calc R U . . .
C118 C 1.0470(5) -0.0850(6) 0.2377(3) 0.204(6) Uani 1 1 d D U . . .
H118 H 1.085167 -0.101479 0.247068 0.245 Uiso 1 1 calc R U . . .
C119 C 1.0412(4) -0.0837(5) 0.1964(3) 0.160(4) Uani 1 1 d D U . . .
C120 C 0.9853(4) -0.0553(5) 0.1834(3) 0.161(4) Uani 1 1 d D U . . .
H120 H 0.981276 -0.052615 0.154970 0.193 Uiso 1 1 calc R U . . .
C121 C 0.9365(5) -0.0315(5) 0.2102(3) 0.160(4) Uani 1 1 d D U . . .
H121 H 0.898691 -0.013951 0.200482 0.192 Uiso 1 1 calc R U . . .
C122 C 1.1440(4) -0.1308(5) 0.1752(3) 0.169(4) Uani 1 1 d D U . . .
H122 H 1.150722 -0.139849 0.203274 0.203 Uiso 1 1 calc R U . . .
C123 C 1.1940(4) -0.1498(5) 0.1425(3) 0.163(4) Uani 1 1 d D U . . .
C124 C 1.2516(4) -0.1774(5) 0.1543(3) 0.174(5) Uani 1 1 d D U . . .
H124 H 1.257191 -0.185438 0.182590 0.209 Uiso 1 1 calc R U . . .
C125 C 1.2990(5) -0.1922(5) 0.1248(3) 0.166(4) Uani 1 1 d D U . . .
H125 H 1.338104 -0.210557 0.132485 0.199 Uiso 1 1 calc R U . . .
C126 C 1.2905(4) -0.1805(4) 0.0831(3) 0.146(3) Uani 1 1 d D U . . .
C127 C 1.2313(4) -0.1518(5) 0.0735(3) 0.152(4) Uani 1 1 d D U . . .
C128 C 1.3349(4) -0.1954(5) 0.0506(3) 0.160(4) Uani 1 1 d D U . . .
H128 H 1.374333 -0.218343 0.055856 0.192 Uiso 1 1 calc R U . . .
C129 C 1.3231(5) -0.1776(6) 0.0113(3) 0.185(5) Uani 1 1 d D U . . .
H129 H 1.353551 -0.186119 -0.011246 0.222 Uiso 1 1 calc R U . . .
C130 C 1.2645(4) -0.1467(6) 0.0058(3) 0.186(5) Uani 1 1 d D U . . .
H130 H 1.256378 -0.132056 -0.021450 0.223 Uiso 1 1 calc R U . . .
C131 C 0.8324(4) 0.0184(4) 0.2697(3) 0.150(3) Uani 1 1 d D U . . .
C132 C 0.8084(5) -0.0162(5) 0.2564(4) 0.161(4) Uani 1 1 d D U . . .
H132 H 0.832653 -0.054394 0.252498 0.193 Uiso 1 1 calc R U . . .
C133 C 0.7500(5) 0.0044(4) 0.2489(4) 0.157(4) Uani 1 1 d D U . . .
H133 H 0.734314 -0.018861 0.238644 0.188 Uiso 1 1 calc R U . . .
C134 C 0.7141(4) 0.0599(4) 0.2565(4) 0.148(3) Uani 1 1 d D U . . .
C135 C 0.7387(4) 0.0946(4) 0.2708(3) 0.150(3) Uani 1 1 d D U . . .
H135 H 0.714290 0.132444 0.275914 0.180 Uiso 1 1 calc R U . . .
C136 C 0.7977(4) 0.0736(4) 0.2774(3) 0.148(3) Uani 1 1 d D U . . .
H136 H 0.814200 0.096704 0.286960 0.177 Uiso 1 1 calc R U . . .
C137 C 0.6191(4) 0.1303(4) 0.2474(4) 0.172(4) Uani 1 1 d D U . . .
H137 H 0.636124 0.157929 0.245341 0.206 Uiso 1 1 calc R U . . .
C138 C 0.5585(5) 0.1461(5) 0.2453(5) 0.212(6) Uani 1 1 d D U . . .
C139 C 0.5228(6) 0.2035(5) 0.2458(5) 0.256(8) Uani 1 1 d D U . . .
H139 H 0.539830 0.230508 0.246519 0.308 Uiso 1 1 calc R U . . .
C140 C 0.4624(6) 0.2199(7) 0.2453(7) 0.315(9) Uani 1 1 d D U . . .
H140 H 0.437823 0.258712 0.244642 0.378 Uiso 1 1 calc R U . . .
C141 C 0.4362(6) 0.1788(6) 0.2458(4) 0.332(9) Uani 1 1 d D U . . .
C142 C 0.4747(6) 0.1210(6) 0.2453(3) 0.285(8) Uani 1 1 d D U . . .
C143 C 0.3759(7) 0.1903(9) 0.2468(5) 0.373(11) Uani 1 1 d D U . . .
H143 H 0.348009 0.227957 0.247130 0.447 Uiso 1 1 calc R U . . .
C144 C 0.3573(9) 0.1476(9) 0.2472(6) 0.392(12) Uani 1 1 d D U . . .
H144 H 0.316132 0.155343 0.247905 0.470 Uiso 1 1 calc R U . . .
C145 C 0.3973(8) 0.0931(9) 0.2466(6) 0.359(11) Uani 1 1 d D U . . .
H145 H 0.382459 0.064211 0.246924 0.431 Uiso 1 1 calc R U . . .
N31 N 0.3071(5) 0.4425(5) 0.5637(3) 0.183(4) Uani 1 1 d D U . . .
N32 N 0.3679(4) 0.3480(5) 0.5595(3) 0.176(4) Uani 1 1 d D U . . .
N33 N 0.4708(4) 0.2709(4) 0.5255(3) 0.179(4) Uani 1 1 d D U . . .
N34 N 0.8877(4) 0.1652(5) 0.3955(3) 0.179(4) Uani 1 1 d D U . . .
N35 N 1.0042(5) 0.1571(4) 0.3873(3) 0.216(5) Uani 1 1 d D U . . .
N36 N 1.0959(6) 0.1116(5) 0.4085(3) 0.255(6) Uani 1 1 d D U . . .
N37 N 0.6412(4) -0.0094(4) 0.3263(3) 0.165(3) Uani 1 1 d D U . . .
N38 N 0.6306(5) -0.0798(4) 0.2758(3) 0.169(3) Uani 1 1 d D U . . .
N39 N 0.5892(6) -0.0894(4) 0.2200(4) 0.201(4) Uani 1 1 d D U . . .
N40 N 0.6671(4) 0.1425(4) 0.4204(3) 0.177(3) Uani 1 1 d D U . . .
C151 C 0.2536(6) 0.4801(6) 0.5772(5) 0.201(5) Uani 1 1 d D U . . .
H151 H 0.246204 0.518622 0.569154 0.241 Uiso 1 1 calc R U . . .
C152 C 0.2085(7) 0.4678(7) 0.6016(5) 0.213(6) Uani 1 1 d D U . . .
H152 H 0.171887 0.496994 0.609847 0.256 Uiso 1 1 calc R U . . .
C153 C 0.2173(7) 0.4128(7) 0.6138(6) 0.237(7) Uani 1 1 d D U . . .
H153 H 0.187132 0.403353 0.631023 0.285 Uiso 1 1 calc R U . . .
C154 C 0.2713(6) 0.3705(6) 0.6004(4) 0.193(5) Uani 1 1 d D U . . .
C155 C 0.3146(5) 0.3870(5) 0.5749(4) 0.180(4) Uani 1 1 d D U . . .
C156 C 0.2865(7) 0.3130(6) 0.6095(5) 0.228(7) Uani 1 1 d D U . . .
H156 H 0.259902 0.300250 0.628219 0.274 Uiso 1 1 calc R U . . .
C157 C 0.3373(6) 0.2748(6) 0.5930(5) 0.230(7) Uani 1 1 d D U . . .
H157 H 0.345232 0.235621 0.597438 0.275 Uiso 1 1 calc R U . . .
C158 C 0.3780(6) 0.2953(6) 0.5689(4) 0.192(5) Uani 1 1 d D U . . .
C159 C 0.4348(6) 0.2541(6) 0.5495(4) 0.206(6) Uani 1 1 d D U . . .
H159 H 0.443877 0.214868 0.555430 0.248 Uiso 1 1 calc R U . . .
C160 C 0.5223(5) 0.2342(5) 0.5017(4) 0.181(5) Uani 1 1 d D U . . .
C161 C 0.5676(5) 0.2535(5) 0.4873(4) 0.175(4) Uani 1 1 d D U . . .
H161 H 0.564628 0.288700 0.494940 0.210 Uiso 1 1 calc R U . . .
C162 C 0.6165(5) 0.2231(5) 0.4625(3) 0.163(4) Uani 1 1 d D U . . .
H162 H 0.647224 0.236854 0.452841 0.195 Uiso 1 1 calc R U . . .
C163 C 0.6206(5) 0.1720(5) 0.4515(4) 0.178(4) Uani 1 1 d D U . . .
C164 C 0.5771(6) 0.1509(6) 0.4664(5) 0.206(6) Uani 1 1 d D U . . .
H164 H 0.580944 0.115142 0.459391 0.248 Uiso 1 1 calc R U . . .
C165 C 0.5280(6) 0.1820(5) 0.4918(5) 0.201(5) Uani 1 1 d D U . . .
H165 H 0.498054 0.167508 0.502417 0.241 Uiso 1 1 calc R U . . .
C166 C 0.7212(5) 0.1519(5) 0.4141(4) 0.165(4) Uani 1 1 d D U . . .
C167 C 0.7439(5) 0.1625(5) 0.3743(4) 0.171(4) Uani 1 1 d D U . . .
H167 H 0.721814 0.166682 0.352121 0.205 Uiso 1 1 calc R U . . .
C168 C 0.7991(5) 0.1672(5) 0.3666(3) 0.159(4) Uani 1 1 d D U . . .
H168 H 0.816009 0.172147 0.339118 0.191 Uiso 1 1 calc R U . . .
C169 C 0.8296(5) 0.1645(5) 0.3994(3) 0.167(4) Uani 1 1 d D U . . .
C170 C 0.8058(5) 0.1536(5) 0.4391(3) 0.165(4) Uani 1 1 d D U . . .
H170 H 0.827370 0.149734 0.461484 0.198 Uiso 1 1 calc R U . . .
C171 C 0.7519(5) 0.1482(5) 0.4467(4) 0.166(4) Uani 1 1 d D U . . .
H171 H 0.735661 0.141963 0.474168 0.199 Uiso 1 1 calc R U . . .
C172 C 0.9080(5) 0.1888(6) 0.3620(4) 0.179(5) Uani 1 1 d D U . . .
H172 H 0.884039 0.205542 0.340304 0.215 Uiso 1 1 calc R U . . .
C173 C 0.9684(5) 0.1891(5) 0.3587(3) 0.204(5) Uani 1 1 d D U . . .
C174 C 0.9909(7) 0.2088(6) 0.3211(4) 0.251(8) Uani 1 1 d D U . . .
H174 H 0.964286 0.231212 0.302022 0.301 Uiso 1 1 calc R U . . .
C175 C 1.0498(7) 0.1968(6) 0.3111(4) 0.294(9) Uani 1 1 d D U . . .
H175 H 1.065408 0.210311 0.285567 0.353 Uiso 1 1 calc R U . . .
C176 C 1.0867(6) 0.1633(5) 0.3407(3) 0.278(8) Uani 1 1 d D U . . .
C177 C 1.0629(5) 0.1441(4) 0.3786(3) 0.239(7) Uani 1 1 d D U . . .
C178 C 1.1491(7) 0.1459(6) 0.3353(5) 0.326(10) Uani 1 1 d D U . . .
H178 H 1.168181 0.157401 0.310469 0.391 Uiso 1 1 calc R U . . .
C179 C 1.1830(7) 0.1129(7) 0.3653(5) 0.313(9) Uani 1 1 d D U . . .
H179 H 1.225062 0.101336 0.361411 0.375 Uiso 1 1 calc R U . . .
C180 C 1.1543(7) 0.0968(6) 0.4013(5) 0.290(9) Uani 1 1 d D U . . .
H180 H 1.177706 0.073921 0.422029 0.348 Uiso 1 1 calc R U . . .
C181 C 0.6594(5) 0.1055(4) 0.3960(4) 0.172(4) Uani 1 1 d D U . . .
C182 C 0.7081(5) 0.0542(5) 0.3885(4) 0.179(4) Uani 1 1 d D U . . .
H182 H 0.744859 0.046599 0.398482 0.214 Uiso 1 1 calc R U . . .
C183 C 0.7019(5) 0.0158(5) 0.3668(4) 0.165(4) Uani 1 1 d D U . . .
H183 H 0.733982 -0.019227 0.362990 0.198 Uiso 1 1 calc R U . . .
C184 C 0.6506(5) 0.0269(5) 0.3504(4) 0.175(4) Uani 1 1 d D U . . .
C185 C 0.6035(5) 0.0803(5) 0.3560(4) 0.183(5) Uani 1 1 d D U . . .
H185 H 0.568008 0.089221 0.343900 0.219 Uiso 1 1 calc R U . . .
C186 C 0.6082(6) 0.1184(6) 0.3780(5) 0.197(5) Uani 1 1 d D U . . .
H186 H 0.576460 0.153789 0.381167 0.236 Uiso 1 1 calc R U . . .
C187 C 0.6683(6) -0.0632(5) 0.3335(4) 0.183(4) Uani 1 1 d D U . . .
H187 H 0.689546 -0.077572 0.356774 0.219 Uiso 1 1 calc R U . . .
C188 C 0.6661(6) -0.1007(4) 0.3064(4) 0.172(4) Uani 1 1 d D U . . .
C189 C 0.6976(6) -0.1582(4) 0.3128(4) 0.190(5) Uani 1 1 d D U . . .
H189 H 0.720960 -0.172850 0.335070 0.228 Uiso 1 1 calc R U . . .
C190 C 0.6946(7) -0.1920(6) 0.2874(5) 0.222(6) Uani 1 1 d D U . . .
H190 H 0.716700 -0.231237 0.291618 0.266 Uiso 1 1 calc R U . . .
C191 C 0.6593(6) -0.1723(5) 0.2537(4) 0.204(5) Uani 1 1 d D U . . .
C192 C 0.6270(6) -0.1138(5) 0.2495(4) 0.193(5) Uani 1 1 d D U . . .
C193 C 0.6559(9) -0.2061(7) 0.2258(6) 0.247(7) Uani 1 1 d D U . . .
H193 H 0.676149 -0.245733 0.228304 0.296 Uiso 1 1 calc R U . . .
C194 C 0.6225(9) -0.1802(7) 0.1950(6) 0.261(8) Uani 1 1 d D U . . .
H194 H 0.621659 -0.202090 0.174365 0.313 Uiso 1 1 calc R U . . .
C195 C 0.5900(9) -0.1238(7) 0.1922(5) 0.251(7) Uani 1 1 d D U . . .
H195 H 0.566912 -0.107988 0.169928 0.302 Uiso 1 1 calc R U . . .
N41 N 1.1205(4) 0.0044(4) 0.1049(3) 0.171(3) Uani 1 1 d D U . . .
N42 N 1.0290(4) 0.0508(4) 0.1415(3) 0.175(4) Uani 1 1 d D U . . .
N43 N 0.9084(4) 0.0837(4) 0.1477(3) 0.150(3) Uani 1 1 d D U . . .
N44 N 0.5787(3) 0.3903(3) 0.0591(2) 0.1105(19) Uani 1 1 d D U . . .
N45 N 0.5368(3) 0.5043(3) 0.0382(2) 0.112(2) Uani 1 1 d D U . . .
N46 N 0.4710(3) 0.5942(3) 0.0509(2) 0.120(2) Uani 1 1 d D U . . .
N47 N 0.5299(7) 0.0345(6) 0.1482(6) 0.268(7) Uani 1 1 d D U . . .
N48 N 0.4546(6) -0.0188(6) 0.1702(6) 0.304(8) Uani 1 1 d D U . . .
N49 N 0.4081(8) -0.0572(7) 0.2236(6) 0.386(10) Uani 1 1 d D U . . .
N50 N 0.6683(3) 0.1656(3) 0.1249(3) 0.139(2) Uani 1 1 d D U . . .
C201 C 1.1788(5) -0.0052(6) 0.0973(5) 0.208(6) Uani 1 1 d D U . . .
H201 H 1.201594 -0.027308 0.075283 0.250 Uiso 1 1 calc R U . . .
C202 C 1.2070(6) 0.0152(7) 0.1197(5) 0.240(7) Uani 1 1 d D U . . .
H202 H 1.247933 0.008749 0.112397 0.288 Uiso 1 1 calc R U . . .
C203 C 1.1762(6) 0.0447(8) 0.1525(6) 0.256(7) Uani 1 1 d D U . . .
H203 H 1.196475 0.056775 0.169135 0.307 Uiso 1 1 calc R U . . .
C204 C 1.1149(6) 0.0576(6) 0.1624(4) 0.247(7) Uani 1 1 d D U . . .
C205 C 1.0888(5) 0.0372(5) 0.1369(4) 0.192(5) Uani 1 1 d D U . . .
C206 C 1.0769(6) 0.0891(8) 0.1952(5) 0.275(8) Uani 1 1 d D U . . .
H206 H 1.094090 0.100600 0.214385 0.330 Uiso 1 1 calc R U . . .
C207 C 1.0166(6) 0.1035(7) 0.2002(5) 0.238(7) Uani 1 1 d D U . . .
H207 H 0.990882 0.125978 0.221181 0.286 Uiso 1 1 calc R U . . .
C208 C 0.9960(5) 0.0817(6) 0.1711(4) 0.189(5) Uani 1 1 d D U . . .
C209 C 0.9305(5) 0.0976(5) 0.1739(4) 0.169(4) Uani 1 1 d D U . . .
H209 H 0.905283 0.118578 0.195867 0.202 Uiso 1 1 calc R U . . .
C210 C 0.8460(4) 0.1041(4) 0.1460(3) 0.138(3) Uani 1 1 d D U . . .
C211 C 0.8063(4) 0.1534(4) 0.1618(3) 0.138(3) Uani 1 1 d D U . . .
H211 H 0.819437 0.174269 0.176891 0.165 Uiso 1 1 calc R U . . .
C212 C 0.7478(4) 0.1721(4) 0.1554(3) 0.138(3) Uani 1 1 d D U . . .
H212 H 0.719862 0.205276 0.167066 0.166 Uiso 1 1 calc R U . . .
C213 C 0.7295(4) 0.1432(4) 0.1322(3) 0.133(3) Uani 1 1 d D U . . .
C214 C 0.7693(4) 0.0922(4) 0.1175(3) 0.141(3) Uani 1 1 d D U . . .
H214 H 0.756205 0.071006 0.102771 0.170 Uiso 1 1 calc R U . . .
C215 C 0.8268(4) 0.0735(4) 0.1244(3) 0.143(3) Uani 1 1 d D U . . .
H215 H 0.854326 0.039049 0.114323 0.171 Uiso 1 1 calc R U . . .
C216 C 0.6454(4) 0.2221(3) 0.1077(3) 0.131(3) Uani 1 1 d D U . . .
C217 C 0.6795(4) 0.2410(3) 0.0778(3) 0.129(3) Uani 1 1 d D U . . .
H217 H 0.718403 0.216109 0.068499 0.155 Uiso 1 1 calc R U . . .
C218 C 0.6586(4) 0.2961(3) 0.0605(3) 0.125(3) Uani 1 1 d D U . . .
H218 H 0.683309 0.308740 0.039946 0.150 Uiso 1 1 calc R U . . .
C219 C 0.6022(4) 0.3323(3) 0.0733(3) 0.116(3) Uani 1 1 d D U . . .
C220 C 0.5674(5) 0.3142(4) 0.1039(3) 0.150(4) Uani 1 1 d D U . . .
H220 H 0.528909 0.339378 0.113641 0.180 Uiso 1 1 calc R U . . .
C221 C 0.5891(4) 0.2586(4) 0.1205(4) 0.153(4) Uani 1 1 d D U . . .
H221 H 0.564614 0.245697 0.141134 0.184 Uiso 1 1 calc R U . . .
C222 C 0.6019(4) 0.4090(3) 0.0256(3) 0.109(2) Uani 1 1 d D U . . .
H222 H 0.633658 0.383639 0.008976 0.131 Uiso 1 1 calc R U . . .
C223 C 0.5795(4) 0.4698(3) 0.0129(2) 0.111(2) Uani 1 1 d D U . . .
C224 C 0.6048(4) 0.4885(3) -0.0243(2) 0.112(2) Uani 1 1 d D U . . .
H224 H 0.635451 0.462182 -0.040963 0.134 Uiso 1 1 calc R U . . .
C225 C 0.5857(4) 0.5441(4) -0.0366(3) 0.124(3) Uani 1 1 d D U . . .
H225 H 0.602194 0.557299 -0.061856 0.148 Uiso 1 1 calc R U . . .
C226 C 0.5407(4) 0.5818(3) -0.0108(3) 0.118(3) Uani 1 1 d D U . . .
C227 C 0.5177(3) 0.5601(3) 0.0261(2) 0.108(2) Uani 1 1 d D U . . .
C228 C 0.5199(4) 0.6399(4) -0.0187(3) 0.133(3) Uani 1 1 d D U . . .
H228 H 0.536789 0.656246 -0.042259 0.159 Uiso 1 1 calc R U . . .
C229 C 0.4754(5) 0.6734(4) 0.0074(3) 0.140(3) Uani 1 1 d D U . . .
H229 H 0.460916 0.713120 0.002135 0.168 Uiso 1 1 calc R U . . .
C230 C 0.4513(4) 0.6487(4) 0.0417(3) 0.137(3) Uani 1 1 d D U . . .
H230 H 0.419351 0.672238 0.059265 0.164 Uiso 1 1 calc R U . . .
C231 C 0.6358(4) 0.1306(3) 0.1265(3) 0.161(4) Uani 1 1 d DG U . . .
C232 C 0.6506(4) 0.0821(4) 0.1531(3) 0.171(4) Uani 1 1 d DG U . . .
H232 H 0.684465 0.071119 0.167409 0.205 Uiso 1 1 calc R U . . .
C233 C 0.6159(5) 0.0497(3) 0.1588(3) 0.212(6) Uani 1 1 d DG U . . .
H233 H 0.626061 0.016548 0.176983 0.255 Uiso 1 1 calc R U . . .
C234 C 0.5664(4) 0.0658(4) 0.1379(4) 0.218(6) Uani 1 1 d DG U . . .
C235 C 0.5515(4) 0.1143(4) 0.1113(3) 0.197(5) Uani 1 1 d DG U . . .
H235 H 0.517688 0.125276 0.096985 0.236 Uiso 1 1 calc R U . . .
C236 C 0.5862(4) 0.1467(3) 0.1056(3) 0.181(5) Uani 1 1 d DG U . . .
H236 H 0.576091 0.179849 0.087410 0.217 Uiso 1 1 calc R U . . .
C237 C 0.5026(9) 0.0270(8) 0.1208(6) 0.299(9) Uani 1 1 d D U . . .
H237 H 0.508563 0.042116 0.093369 0.358 Uiso 1 1 calc R U . . .
C238 C 0.4640(8) -0.0030(7) 0.1299(6) 0.315(9) Uani 1 1 d D U . . .
C239 C 0.4352(8) -0.0122(8) 0.1000(6) 0.347(10) Uani 1 1 d D U . . .
H239 H 0.443461 -0.000301 0.071987 0.417 Uiso 1 1 calc R U . . .
C240 C 0.3956(9) -0.0381(9) 0.1103(7) 0.368(10) Uani 1 1 d D U . . .
H240 H 0.376414 -0.044929 0.090001 0.442 Uiso 1 1 calc R U . . .
C241 C 0.3837(7) -0.0546(6) 0.1533(7) 0.364(10) Uani 1 1 d D U . . .
C242 C 0.4147(6) -0.0439(5) 0.1823(6) 0.340(9) Uani 1 1 d D U . . .
C243 C 0.3441(8) -0.0806(8) 0.1692(8) 0.410(12) Uani 1 1 d D U . . .
H243 H 0.322262 -0.088919 0.151437 0.491 Uiso 1 1 calc R U . . .
C244 C 0.3370(9) -0.0939(8) 0.2098(9) 0.431(13) Uani 1 1 d D U . . .
H244 H 0.309980 -0.111595 0.220859 0.518 Uiso 1 1 calc R U . . .
C245 C 0.3681(9) -0.0822(8) 0.2350(8) 0.421(12) Uani 1 1 d D U . . .
H245 H 0.361260 -0.092467 0.263520 0.505 Uiso 1 1 calc R U . . .
N51 N 1.0324(4) -0.0963(4) 0.0638(3) 0.160(3) Uani 1 1 d D U . . .
N52 N 0.9641(3) -0.0090(3) 0.0457(2) 0.142(3) Uani 1 1 d D U . . .
N53 N 0.9197(4) 0.1052(3) 0.0490(3) 0.136(3) Uani 1 1 d D U . . .
N54 N 0.9887(4) 0.4461(4) 0.0590(3) 0.155(3) Uani 1 1 d D U . . .
N55 N 1.0731(4) 0.4889(4) 0.0627(3) 0.159(3) Uani 1 1 d D U . . .
N56 N 1.1115(5) 0.5316(5) 0.0990(4) 0.191(4) Uani 1 1 d D U . . .
N57 N 0.5934(3) 0.4148(3) 0.1473(2) 0.122(2) Uani 1 1 d D U . . .
N58 N 0.4721(3) 0.4520(3) 0.1639(2) 0.134(3) Uani 1 1 d D U . . .
N59 N 0.3812(3) 0.5055(3) 0.1437(3) 0.141(3) Uani 1 1 d D U . . .
N60 N 0.8335(3) 0.3318(3) 0.0829(2) 0.135(2) Uani 1 1 d D U . . .
C251 C 1.0526(5) -0.1519(4) 0.0633(4) 0.169(4) Uani 1 1 d D U . . .
H251 H 1.084799 -0.173763 0.078526 0.203 Uiso 1 1 calc R U . . .
C252 C 1.0298(6) -0.1802(5) 0.0422(4) 0.180(5) Uani 1 1 d D U . . .
H252 H 1.046385 -0.220070 0.042960 0.216 Uiso 1 1 calc R U . . .
C253 C 0.9827(6) -0.1495(5) 0.0201(4) 0.186(5) Uani 1 1 d D U . . .
H253 H 0.966032 -0.167773 0.005498 0.223 Uiso 1 1 calc R U . . .
C254 C 0.9601(5) -0.0906(4) 0.0196(4) 0.158(4) Uani 1 1 d D U . . .
C255 C 0.9846(4) -0.0652(4) 0.0427(3) 0.144(3) Uani 1 1 d D U . . .
C256 C 0.9129(5) -0.0546(4) -0.0025(3) 0.165(4) Uani 1 1 d D U . . .
H256 H 0.895945 -0.069619 -0.019582 0.198 Uiso 1 1 calc R U . . .
C257 C 0.8922(5) 0.0011(4) 0.0008(3) 0.158(4) Uani 1 1 d D U . . .
H257 H 0.859622 0.025580 -0.013254 0.189 Uiso 1 1 calc R U . . .
C258 C 0.9189(4) 0.0230(4) 0.0251(3) 0.149(3) Uani 1 1 d D U . . .
C259 C 0.8969(5) 0.0850(4) 0.0275(3) 0.148(4) Uani 1 1 d D U . . .
H259 H 0.865428 0.109263 0.012438 0.178 Uiso 1 1 calc R U . . .
C260 C 0.8978(4) 0.1635(3) 0.0546(3) 0.130(3) Uani 1 1 d D U . . .
C261 C 0.9304(4) 0.1817(4) 0.0747(3) 0.149(3) Uani 1 1 d D U . . .
H261 H 0.967654 0.155905 0.082311 0.179 Uiso 1 1 calc R U . . .
C262 C 0.9106(4) 0.2366(4) 0.0841(4) 0.155(4) Uani 1 1 d D U . . .
H262 H 0.934361 0.248890 0.097430 0.186 Uiso 1 1 calc R U . . .
C263 C 0.8551(4) 0.2740(3) 0.0739(3) 0.123(3) Uani 1 1 d D U . . .
C264 C 0.8222(4) 0.2541(4) 0.0549(3) 0.137(3) Uani 1 1 d D U . . .
H264 H 0.783873 0.278905 0.048427 0.165 Uiso 1 1 calc R U . . .
C265 C 0.8428(4) 0.2006(4) 0.0451(3) 0.134(3) Uani 1 1 d D U . . .
H265 H 0.819310 0.188255 0.031574 0.161 Uiso 1 1 calc R U . . .
C266 C 0.8697(4) 0.3634(4) 0.0743(3) 0.131(3) Uani 1 1 d D U . . .
C267 C 0.9187(4) 0.3480(5) 0.0442(3) 0.159(4) Uani 1 1 d D U . . .
H267 H 0.924704 0.318266 0.027892 0.190 Uiso 1 1 calc R U . . .
C268 C 0.9578(5) 0.3739(5) 0.0375(3) 0.157(4) Uani 1 1 d D U . . .
H268 H 0.991259 0.361928 0.017221 0.189 Uiso 1 1 calc R U . . .
C269 C 0.9486(4) 0.4185(5) 0.0606(3) 0.146(3) Uani 1 1 d D U . . .
C270 C 0.8970(4) 0.4367(4) 0.0882(3) 0.135(3) Uani 1 1 d D U . . .
H270 H 0.889213 0.468128 0.103250 0.162 Uiso 1 1 calc R U . . .
C271 C 0.8576(4) 0.4109(4) 0.0942(3) 0.129(3) Uani 1 1 d D U . . .
H271 H 0.821735 0.425420 0.112021 0.154 Uiso 1 1 calc R U . . .
C272 C 1.0302(5) 0.4416(5) 0.0301(4) 0.166(4) Uani 1 1 d D U . . .
H272 H 1.031693 0.422023 0.007286 0.200 Uiso 1 1 calc R U . . .
C273 C 1.0755(5) 0.4643(6) 0.0293(3) 0.161(4) Uani 1 1 d D U . . .
C274 C 1.1211(5) 0.4542(6) -0.0046(4) 0.194(5) Uani 1 1 d D U . . .
H274 H 1.122120 0.433175 -0.026410 0.233 Uiso 1 1 calc R U . . .
C275 C 1.1628(6) 0.4760(6) -0.0043(4) 0.190(5) Uani 1 1 d D U . . .
H275 H 1.192974 0.472483 -0.026900 0.229 Uiso 1 1 calc R U . . .
C276 C 1.1609(5) 0.5042(6) 0.0301(4) 0.182(4) Uani 1 1 d D U . . .
C277 C 1.1157(6) 0.5094(6) 0.0627(4) 0.179(4) Uani 1 1 d D U . . .
C278 C 1.2041(7) 0.5260(7) 0.0343(5) 0.213(6) Uani 1 1 d D U . . .
H278 H 1.233698 0.526543 0.012071 0.255 Uiso 1 1 calc R U . . .
C279 C 1.2026(7) 0.5462(7) 0.0703(6) 0.217(6) Uani 1 1 d D U . . .
H279 H 1.233177 0.557671 0.075050 0.261 Uiso 1 1 calc R U . . .
C280 C 1.1545(7) 0.5496(7) 0.1003(5) 0.211(5) Uani 1 1 d D U . . .
H280 H 1.152509 0.566896 0.124453 0.253 Uiso 1 1 calc R U . . .
C281 C 0.7728(3) 0.3550(4) 0.1021(3) 0.127(3) Uani 1 1 d D U . . .
C282 C 0.7342(4) 0.4055(4) 0.0862(3) 0.120(3) Uani 1 1 d D U . . .
H282 H 0.748092 0.426599 0.064259 0.144 Uiso 1 1 calc R U . . .
C283 C 0.6747(4) 0.4253(4) 0.1026(3) 0.117(3) Uani 1 1 d D U . . .
H283 H 0.647712 0.459826 0.091580 0.140 Uiso 1 1 calc R U . . .
C284 C 0.6548(3) 0.3949(3) 0.1349(3) 0.115(2) Uani 1 1 d D U . . .
C285 C 0.6952(3) 0.3436(3) 0.1517(3) 0.121(3) Uani 1 1 d D U . . .
H285 H 0.682023 0.321573 0.173319 0.145 Uiso 1 1 calc R U . . .
C286 C 0.7544(4) 0.3265(4) 0.1356(3) 0.124(3) Uani 1 1 d D U . . .
H286 H 0.782760 0.294273 0.148147 0.149 Uiso 1 1 calc R U . . .
C287 C 0.5701(4) 0.3997(5) 0.1818(3) 0.157(4) Uani 1 1 d D U . . .
H287 H 0.595354 0.373870 0.200484 0.188 Uiso 1 1 calc R U . . .
C288 C 0.5071(4) 0.4203(5) 0.1932(3) 0.168(4) Uani 1 1 d D U . . .
C289 C 0.4848(5) 0.4010(6) 0.2313(3) 0.205(6) Uani 1 1 d D U . . .
H289 H 0.510719 0.378526 0.250824 0.247 Uiso 1 1 calc R U . . .
C290 C 0.4250(5) 0.4151(6) 0.2397(4) 0.226(6) Uani 1 1 d D U . . .
H290 H 0.408684 0.400976 0.264673 0.271 Uiso 1 1 calc R U . . .
C291 C 0.3868(5) 0.4516(5) 0.2106(3) 0.190(5) Uani 1 1 d D U . . .
C292 C 0.4125(4) 0.4678(4) 0.1722(3) 0.149(3) Uani 1 1 d D U . . .
C293 C 0.3246(5) 0.4715(6) 0.2165(4) 0.210(6) Uani 1 1 d D U . . .
H293 H 0.304365 0.463799 0.242192 0.251 Uiso 1 1 calc R U . . .
C294 C 0.2938(6) 0.5016(6) 0.1856(4) 0.217(7) Uani 1 1 d D U . . .
H294 H 0.252229 0.510392 0.187936 0.260 Uiso 1 1 calc R U . . .
C295 C 0.3212(4) 0.5195(5) 0.1515(4) 0.164(4) Uani 1 1 d D U . . .
H295 H 0.297198 0.543521 0.131421 0.197 Uiso 1 1 calc R U . . .
Cl1 Cl 0.6442(5) 0.2696(5) 0.2645(3) 0.172(6) Uani 0.532(9) 1 d D U P A 1
O1 O 0.7061(6) 0.2593(8) 0.2566(5) 0.207(5) Uiso 0.532(9) 1 d D U P A 1
O2 O 0.6317(7) 0.2319(6) 0.2969(4) 0.140(4) Uiso 0.532(9) 1 d D U P A 1
O3 O 0.6120(6) 0.3259(5) 0.2755(4) 0.144(4) Uiso 0.532(9) 1 d D U P A 1
O4 O 0.6251(7) 0.2636(6) 0.2277(4) 0.155(4) Uiso 0.532(9) 1 d D U P A 1
Cl1' Cl 0.6296(6) 0.2767(4) 0.2675(4) 0.140(4) Uani 0.468(9) 1 d D U P A 2
O1' O 0.5676(6) 0.2906(8) 0.2697(6) 0.196(5) Uiso 0.468(9) 1 d D U P A 2
O3' O 0.6407(8) 0.3266(5) 0.2710(5) 0.149(5) Uiso 0.468(9) 1 d D U P A 2
O4' O 0.6560(8) 0.2564(7) 0.2284(4) 0.165(5) Uiso 0.468(9) 1 d D U P A 2
O2' O 0.6555(7) 0.2360(6) 0.2995(4) 0.138(4) Uiso 0.468(9) 1 d D U P A 2
Cl2 Cl 0.8577(4) 0.2260(3) 0.2491(2) 0.150(3) Uani 0.585(9) 1 d D U P B 1
O5 O 0.8663(6) 0.2664(4) 0.2704(3) 0.129(4) Uiso 0.585(9) 1 d D U P B 1
O6 O 0.8919(7) 0.1699(5) 0.2653(5) 0.189(5) Uiso 0.585(9) 1 d D U P B 1
O7 O 0.8760(7) 0.2348(7) 0.2068(3) 0.161(5) Uiso 0.585(9) 1 d D U P B 1
O8 O 0.7970(6) 0.2302(7) 0.2560(5) 0.212(5) Uiso 0.585(9) 1 d D U P B 1
Cl2' Cl 0.8722(7) 0.2133(7) 0.2486(4) 0.232(9) Uani 0.415(9) 1 d D U P B 2
O5' O 0.8552(10) 0.1664(9) 0.2631(7) 0.190(6) Uiso 0.415(9) 1 d D U P B 2
O6' O 0.9351(7) 0.1941(10) 0.2489(7) 0.227(8) Uiso 0.415(9) 1 d D U P B 2
O7' O 0.8546(10) 0.2331(9) 0.2086(5) 0.164(6) Uiso 0.415(9) 1 d D U P B 2
O8' O 0.8434(9) 0.2579(7) 0.2748(6) 0.153(5) Uiso 0.415(9) 1 d D U P B 2
S1A S 0.6394(3) -0.3250(2) 0.30655(14) 0.1550(18) Uani 0.6 1 d D U P . .
S2A S 0.5370(3) -0.2309(3) 0.3367(2) 0.203(3) Uani 0.6 1 d D U P . .
F1A F 0.6361(7) -0.3846(6) 0.2532(5) 0.220(5) Uiso 0.6 1 d D U P . .
F2A F 0.5514(7) -0.3316(7) 0.2746(5) 0.235(6) Uiso 0.6 1 d D U P . .
F3A F 0.6114(6) -0.3014(5) 0.2315(4) 0.184(4) Uiso 0.6 1 d D U P . .
F4A F 0.4424(7) -0.1528(7) 0.3165(5) 0.239(6) Uiso 0.6 1 d D U P . .
F5A F 0.5192(9) -0.1432(8) 0.2842(6) 0.277(8) Uiso 0.6 1 d D U P . .
F6A F 0.4958(8) -0.2075(8) 0.2677(5) 0.261(7) Uiso 0.6 1 d D U P . .
O1A O 0.6242(6) -0.3590(6) 0.3401(4) 0.173(5) Uiso 0.6 1 d D U P . .
O2A O 0.6962(5) -0.3281(5) 0.2933(4) 0.139(3) Uiso 0.6 1 d D U P . .
O3A O 0.5026(9) -0.2643(8) 0.3500(6) 0.248(8) Uiso 0.6 1 d D U P . .
O4A O 0.5406(11) -0.1952(9) 0.3650(6) 0.283(10) Uiso 0.6 1 d D U P . .
N1A N 0.6024(5) -0.2585(5) 0.3120(5) 0.164(5) Uiso 0.6 1 d D U P . .
C1A C 0.6062(8) -0.3367(8) 0.2649(4) 0.184(8) Uiso 0.6 1 d D U P . .
C2A C 0.4956(9) -0.1799(8) 0.2975(5) 0.227(10) Uiso 0.6 1 d D U P . .
S1B S 0.3330(5) 0.4235(4) -0.0786(3) 0.146(3) Uani 0.4 1 d D U P C 1
S2B S 0.2767(6) 0.3721(5) -0.1180(4) 0.178(4) Uani 0.4 1 d D U P C 1
F1B F 0.2976(8) 0.3650(8) -0.0180(6) 0.186(6) Uiso 0.4 1 d D U P C 1
F2B F 0.3913(10) 0.3343(9) -0.0359(8) 0.209(12) Uiso 0.4 1 d D U P C 1
C1B C 0.3441(10) 0.3792(9) -0.0303(5) 0.175(9) Uiso 0.4 1 d D U P C 1
F4B F 0.3176(9) 0.2808(8) -0.0678(6) 0.172(7) Uiso 0.4 1 d D U P C 1
F5B F 0.3519(10) 0.2767(10) -0.1307(8) 0.251(10) Uiso 0.4 1 d D U P C 1
F6B F 0.2653(11) 0.2748(11) -0.1109(9) 0.209(11) Uiso 0.4 1 d D U P C 1
O1B O 0.2790(7) 0.4696(7) -0.0704(6) 0.159(6) Uiso 0.4 1 d D U P C 1
O2B O 0.3877(6) 0.4343(7) -0.0852(5) 0.143(5) Uiso 0.4 1 d D U P C 1
O3B O 0.2743(12) 0.3757(11) -0.1616(5) 0.219(10) Uiso 0.4 1 d D U P C 1
O4B O 0.2261(8) 0.3914(8) -0.0900(5) 0.130(6) Uiso 0.4 1 d D U P C 1
N1B N 0.3336(8) 0.3888(9) -0.1158(5) 0.163(7) Uiso 0.4 1 d D U P C 1
F3B F 0.3465(12) 0.4069(11) -0.0003(7) 0.257(10) Uiso 0.4 1 d D U P C 1
C2B C 0.3027(10) 0.2957(6) -0.1062(7) 0.174(9) Uiso 0.4 1 d D U P C 1
S2C S 0.2527(10) 0.3768(8) -0.1026(7) 0.179(8) Uani 0.2 1 d D U P D 2
S1C S 0.3240(9) 0.4275(8) -0.0732(7) 0.206(10) Uani 0.2 1 d D U P D 2
N1C N 0.2702(12) 0.4042(13) -0.0674(8) 0.138(9) Uiso 0.2 1 d D U P D 2
O2C O 0.3218(11) 0.4600(10) -0.0405(8) 0.107(7) Uiso 0.2 1 d D U P D 2
O1C O 0.3358(18) 0.4428(17) -0.1159(8) 0.192(14) Uiso 0.2 1 d D U P D 2
F2C F 0.3989(17) 0.3260(14) -0.0879(12) 0.223(16) Uiso 0.2 1 d D U P D 2
C1C C 0.3909(10) 0.3653(10) -0.0632(9) 0.141(11) Uiso 0.2 1 d D U P D 2
F1C F 0.3842(15) 0.3466(15) -0.0242(9) 0.152(14) Uiso 0.2 1 d D U P D 2
F3C F 0.4374(14) 0.3796(16) -0.0736(12) 0.221(16) Uiso 0.2 1 d D U P D 2
C2C C 0.2744(16) 0.3010(9) -0.0926(12) 0.168(12) Uiso 0.2 1 d D U P D 2
F5C F 0.248(3) 0.290(2) -0.0572(14) 0.35(3) Uiso 0.2 1 d D U P D 2
F4C F 0.271(2) 0.2801(17) -0.1256(14) 0.20(2) Uiso 0.2 1 d D U P D 2
O4C O 0.296(2) 0.374(2) -0.1387(12) 0.25(2) Uiso 0.2 1 d D U P D 2
O3C O 0.1936(11) 0.4112(13) -0.1080(11) 0.160(12) Uiso 0.2 1 d D U P D 2
F6C F 0.3334(17) 0.2766(17) -0.0894(19) 0.228(18) Uiso 0.2 1 d D U P D 2
F1E F 0.4339(15) 0.2558(13) 0.1031(9) 0.166(11) Uiso 0.25 1 d D U P E 1
N1E N 0.3605(8) 0.3533(9) 0.1228(6) 0.091(6) Uiso 0.25 1 d D U P E 1
C2E C 0.2818(14) 0.3631(13) 0.0768(9) 0.194(15) Uiso 0.25 1 d D U P E 1
O1E O 0.3506(17) 0.3171(18) 0.1889(10) 0.25(2) Uiso 0.25 1 d D U P E 1
O2E O 0.4398(16) 0.3381(18) 0.1695(14) 0.252(18) Uiso 0.25 1 d D U P E 1
O4E O 0.3072(13) 0.4440(10) 0.0961(8) 0.149(10) Uiso 0.25 1 d D U P E 1
F2E F 0.4791(12) 0.2387(13) 0.1578(10) 0.213(13) Uiso 0.25 1 d D U P E 1
F4E F 0.3300(16) 0.3566(16) 0.0501(10) 0.243(14) Uiso 0.25 1 d D U P E 1
O3E O 0.2445(11) 0.4145(12) 0.1455(8) 0.163(10) Uiso 0.25 1 d D U P E 1
F5E F 0.2858(16) 0.3134(12) 0.0951(11) 0.232(14) Uiso 0.25 1 d D U P E 1
S1E S 0.3938(6) 0.3330(5) 0.1583(4) 0.138(4) Uiso 0.25 1 d D U P E 1
S2E S 0.2917(5) 0.3967(4) 0.1207(3) 0.120(3) Uiso 0.25 1 d D U P E 1
C1E C 0.4304(14) 0.2529(11) 0.1434(11) 0.241(19) Uiso 0.25 1 d D U P E 1
F6E F 0.2311(12) 0.3947(13) 0.0711(9) 0.202(11) Uiso 0.25 1 d D U P E 1
F3E F 0.3922(15) 0.2334(13) 0.1636(11) 0.223(13) Uiso 0.25 1 d D U P E 1
S1F S 0.3789(7) 0.3307(6) 0.1390(5) 0.162(5) Uiso 0.25 1 d D U P F 2
S2F S 0.2866(8) 0.3787(8) 0.0988(6) 0.193(6) Uiso 0.25 1 d D U P F 2
N1F N 0.3061(11) 0.3510(16) 0.1426(8) 0.223(14) Uiso 0.25 1 d D U P F 2
O2F O 0.4053(11) 0.3673(10) 0.1275(8) 0.137(8) Uiso 0.25 1 d D U P F 2
O1F O 0.381(2) 0.3169(18) 0.1859(8) 0.238(18) Uiso 0.25 1 d D U P F 2
F1F F 0.4373(14) 0.2518(12) 0.0872(8) 0.164(11) Uiso 0.25 1 d D U P F 2
C1F C 0.4119(15) 0.2585(11) 0.1244(11) 0.199(17) Uiso 0.25 1 d D U P F 2
F2F F 0.4587(15) 0.2263(14) 0.1453(11) 0.226(14) Uiso 0.25 1 d D U P F 2
F3F F 0.3784(18) 0.2279(16) 0.1337(15) 0.30(2) Uiso 0.25 1 d D U P F 2
O3F O 0.3574(13) 0.3414(18) 0.0784(13) 0.260(16) Uiso 0.25 1 d D U P F 2
C2F C 0.2625(19) 0.3544(19) 0.0605(11) 0.28(2) Uiso 0.25 1 d D U P F 2
O4F O 0.286(2) 0.4323(12) 0.0896(13) 0.235(19) Uiso 0.25 1 d D U P F 2
F5F F 0.211(2) 0.353(3) 0.0593(19) 0.42(3) Uiso 0.25 1 d D U P F 2
F4F F 0.277(3) 0.383(2) 0.0253(12) 0.35(2) Uiso 0.25 1 d D U P F 2
F6F F 0.304(2) 0.3016(17) 0.0549(17) 0.34(2) Uiso 0.25 1 d D U P F 2
N1S N 1.0460(6) 0.6822(6) 0.0626(4) 0.201(4) Uiso 1 1 d D U . . .
C1S C 1.0358(9) 0.6787(9) 0.0979(6) 0.235(7) Uiso 1 1 d D U . . .
C2S C 1.0200(9) 0.6675(8) 0.1421(5) 0.243(7) Uiso 1 1 d D U . . .
H2S1 H 0.976826 0.678040 0.146823 0.364 Uiso 1 1 d R U . . .
H2S2 H 1.031368 0.690695 0.157623 0.364 Uiso 1 1 d R U . . .
H2S3 H 1.039738 0.627767 0.151142 0.364 Uiso 1 1 d R U . . .
N2S N 0.4539(8) 0.7226(8) 0.1143(6) 0.207(6) Uiso 0.75 1 d D U P . .
C3S C 0.4804(10) 0.7157(10) 0.1411(7) 0.214(8) Uiso 0.75 1 d D U P . .
C4S C 0.5224(9) 0.6977(9) 0.1719(6) 0.200(7) Uiso 0.75 1 d D U P . .
H4SA H 0.506893 0.679399 0.196298 0.299 Uiso 0.75 1 calc R U P . .
H4SB H 0.527682 0.730574 0.179687 0.299 Uiso 0.75 1 calc R U P . .
H4SC H 0.560838 0.671155 0.160314 0.299 Uiso 0.75 1 calc R U P . .
N3S N 1.0569(8) -0.2165(7) 0.1581(5) 0.139(5) Uiso 0.5 1 d D U P . .
C5S C 1.0322(10) -0.2080(10) 0.1902(7) 0.152(7) Uiso 0.5 1 d D U P . .
C6S C 0.9934(12) -0.1985(13) 0.2300(7) 0.192(10) Uiso 0.5 1 d D U P . .
H6SA H 1.006519 -0.177746 0.246509 0.288 Uiso 0.5 1 d R U P . .
H6SB H 0.995881 -0.234586 0.244973 0.288 Uiso 0.5 1 d R U P . .
H6SC H 0.952225 -0.176464 0.224848 0.288 Uiso 0.5 1 d R U P . .
C10S C 0.2442(17) 0.3697(19) 0.2563(14) 0.160(15) Uiso 0.25 1 d D U P . .
H10A H 0.245283 0.405646 0.243287 0.240 Uiso 0.25 1 d R U P . .
H10B H 0.206473 0.376423 0.274035 0.240 Uiso 0.25 1 d R U P . .
H10C H 0.247632 0.345265 0.235021 0.240 Uiso 0.25 1 d R U P . .
C9S C 0.2940(16) 0.3429(17) 0.2814(12) 0.137(12) Uiso 0.25 1 d D U P . .
N5S N 0.3375(13) 0.3316(12) 0.2945(9) 0.115(8) Uiso 0.25 1 d D U P . .

loop_
_atom_site_aniso_label
_atom_site_aniso_U_11
_atom_site_aniso_U_22
_atom_site_aniso_U_33
_atom_site_aniso_U_23
_atom_site_aniso_U_13
_atom_site_aniso_U_12
Ag1 0.0971(5) 0.1201(5) 0.1133(5) -0.0157(4) 0.0029(4) 0.0097(4)
Ag2 0.0983(4) 0.1043(5) 0.1049(5) -0.0097(3) 0.0061(3) 0.0042(3)
Ag3 0.1448(7) 0.1659(8) 0.1519(7) -0.0175(6) 0.0152(6) -0.0414(6)
Ag4 0.1312(6) 0.1441(7) 0.1287(6) -0.0187(5) 0.0059(5) -0.0218(5)
Ag5 0.1326(6) 0.1604(8) 0.1294(6) -0.0315(5) -0.0192(5) 0.0490(5)
Ag6 0.1254(6) 0.1328(6) 0.1315(6) -0.0295(5) -0.0241(5) 0.0329(5)
Ag7 0.1949(12) 0.1474(9) 0.363(2) 0.0317(11) -0.0782(13) -0.0578(8)
Ag8 0.1599(8) 0.1192(7) 0.2481(12) -0.0052(7) -0.0144(8) -0.0203(6)
Ag9 0.1494(9) 0.3287(19) 0.1450(8) 0.0533(10) -0.0181(7) -0.0248(10)
Ag10 0.1547(8) 0.2239(11) 0.1195(7) 0.0233(7) 0.0009(6) 0.0059(7)
Ag11 0.1467(7) 0.1695(8) 0.1183(6) -0.0308(5) 0.0126(5) -0.0072(6)
Ag12 0.1448(7) 0.1567(7) 0.1080(5) -0.0278(5) 0.0052(5) -0.0125(5)
N1 0.138(7) 0.153(7) 0.109(5) -0.038(5) 0.001(5) 0.002(5)
N2 0.131(7) 0.131(7) 0.113(5) -0.028(5) -0.002(5) 0.019(4)
N3 0.127(6) 0.135(6) 0.118(5) -0.021(5) 0.001(4) 0.000(5)
N4 0.117(5) 0.117(5) 0.130(6) -0.027(4) -0.005(4) 0.010(4)
N5 0.114(5) 0.112(5) 0.122(5) -0.015(4) 0.003(4) 0.002(4)
N6 0.100(5) 0.119(5) 0.119(5) 0.000(4) 0.010(4) -0.004(4)
N7 0.126(5) 0.126(5) 0.118(5) -0.018(4) 0.016(4) -0.023(4)
N8 0.126(6) 0.141(7) 0.172(8) -0.027(6) 0.035(6) -0.009(5)
N9 0.131(6) 0.178(8) 0.215(10) 0.008(7) 0.011(7) -0.034(6)
N10 0.111(5) 0.149(6) 0.113(4) -0.010(4) -0.007(4) -0.022(4)
C1 0.149(8) 0.153(9) 0.114(6) -0.025(6) 0.012(6) -0.003(6)
C2 0.148(10) 0.194(12) 0.111(7) -0.037(7) 0.013(6) -0.005(7)
C3 0.150(10) 0.194(12) 0.125(7) -0.040(7) -0.001(7) 0.001(7)
C4 0.139(8) 0.156(9) 0.120(6) -0.042(6) -0.003(6) 0.009(6)
C5 0.126(8) 0.142(8) 0.113(5) -0.038(5) 0.009(5) 0.014(5)
C6 0.142(9) 0.181(11) 0.128(6) -0.047(7) -0.008(7) 0.004(6)
C7 0.147(9) 0.147(9) 0.138(7) -0.029(6) -0.012(6) -0.004(6)
C8 0.125(8) 0.152(9) 0.118(6) -0.022(6) -0.009(5) 0.014(5)
C9 0.110(7) 0.157(9) 0.128(6) -0.028(6) -0.006(5) 0.013(6)
C10 0.125(8) 0.156(9) 0.125(6) -0.010(6) -0.011(5) -0.017(6)
C11 0.130(7) 0.133(8) 0.129(6) 0.001(6) -0.027(6) -0.019(6)
C12 0.117(7) 0.115(7) 0.131(6) -0.011(5) -0.011(5) -0.010(5)
C13 0.128(7) 0.135(8) 0.114(5) -0.007(5) -0.005(5) -0.009(5)
C14 0.122(7) 0.179(10) 0.121(6) -0.005(6) -0.015(6) -0.030(6)
C15 0.117(7) 0.165(9) 0.123(6) -0.007(6) -0.004(5) -0.026(6)
C16 0.128(6) 0.125(7) 0.118(5) -0.019(5) -0.010(5) -0.009(5)
C17 0.135(7) 0.164(9) 0.107(6) -0.016(6) 0.003(5) -0.012(6)
C18 0.138(7) 0.146(8) 0.120(6) -0.025(6) 0.003(5) 0.014(6)
C19 0.117(6) 0.128(7) 0.125(6) -0.024(6) 0.001(5) -0.002(5)
C20 0.108(5) 0.131(7) 0.125(6) -0.022(5) 0.000(4) -0.017(5)
C21 0.123(6) 0.142(8) 0.128(6) -0.024(6) -0.018(5) -0.015(6)
C22 0.112(6) 0.159(9) 0.151(8) -0.063(7) -0.005(5) -0.001(6)
C23 0.105(5) 0.141(7) 0.129(6) -0.029(6) -0.001(5) 0.012(5)
C24 0.111(6) 0.166(9) 0.166(9) -0.051(7) 0.004(5) 0.021(6)
C25 0.098(6) 0.177(10) 0.174(8) -0.050(8) 0.006(6) 0.005(6)
C26 0.097(5) 0.120(7) 0.143(6) -0.014(5) 0.003(5) 0.012(5)
C27 0.096(5) 0.115(6) 0.132(6) -0.010(5) 0.000(4) 0.003(5)
C28 0.091(5) 0.127(7) 0.149(7) -0.008(6) 0.004(5) 0.007(5)
C29 0.102(6) 0.151(8) 0.137(7) 0.001(6) 0.007(5) 0.002(5)
C30 0.105(6) 0.145(8) 0.125(7) 0.002(6) 0.002(5) -0.004(5)
C31 0.121(6) 0.130(6) 0.122(7) -0.014(5) -0.002(5) -0.025(5)
C32 0.130(6) 0.130(6) 0.123(7) -0.015(5) 0.002(5) -0.021(5)
C33 0.127(6) 0.133(7) 0.106(6) -0.009(5) -0.002(5) -0.021(5)
C34 0.128(6) 0.127(6) 0.115(6) -0.020(5) 0.002(5) -0.025(5)
C35 0.117(6) 0.128(6) 0.126(7) -0.003(5) -0.011(5) -0.029(5)
C36 0.111(6) 0.136(7) 0.123(7) -0.007(5) -0.011(5) -0.024(5)
C37 0.134(7) 0.127(7) 0.170(9) -0.021(7) 0.026(7) -0.027(5)
C38 0.143(7) 0.131(7) 0.214(11) -0.024(8) 0.046(8) -0.014(5)
C39 0.162(8) 0.157(8) 0.323(16) 0.010(11) 0.082(11) 0.000(7)
C40 0.173(9) 0.178(11) 0.365(17) 0.018(12) 0.063(12) -0.016(8)
C41 0.169(9) 0.192(10) 0.329(15) 0.035(12) 0.072(11) -0.021(7)
C42 0.144(7) 0.174(9) 0.253(13) -0.004(10) 0.031(9) -0.035(6)
C43 0.175(9) 0.218(13) 0.398(19) 0.029(14) 0.048(13) -0.029(9)
C44 0.168(11) 0.231(13) 0.369(18) 0.047(14) 0.036(13) -0.032(8)
C45 0.137(8) 0.231(12) 0.281(15) 0.045(12) 0.022(10) -0.037(8)
N11 0.155(7) 0.207(10) 0.136(7) -0.030(6) -0.007(6) -0.031(7)
N12 0.181(7) 0.219(10) 0.108(6) -0.047(6) 0.012(6) -0.064(8)
N13 0.152(6) 0.164(8) 0.115(6) -0.029(5) -0.001(5) -0.017(6)
N14 0.143(7) 0.141(6) 0.120(6) -0.015(5) -0.009(5) -0.024(5)
N15 0.144(7) 0.158(7) 0.126(6) -0.014(5) 0.001(5) -0.042(5)
N16 0.149(7) 0.170(7) 0.108(5) -0.009(5) -0.005(5) -0.036(6)
N17 0.208(12) 0.345(16) 0.229(13) 0.132(12) -0.084(10) -0.089(11)
N18 0.217(12) 0.379(14) 0.263(14) 0.114(15) -0.082(11) -0.083(11)
N19 0.210(11) 0.333(13) 0.168(9) 0.061(11) -0.029(9) -0.050(10)
N20 0.146(6) 0.156(7) 0.120(6) -0.010(4) -0.010(5) -0.015(5)
C51 0.150(9) 0.368(19) 0.164(11) -0.015(11) -0.029(9) -0.055(12)
C52 0.165(12) 0.40(2) 0.189(13) -0.086(14) 0.001(9) -0.082(13)
C53 0.183(10) 0.43(2) 0.181(12) -0.068(13) 0.015(10) -0.112(14)
C54 0.176(9) 0.346(17) 0.144(9) -0.071(10) 0.020(8) -0.093(11)
C55 0.178(8) 0.241(13) 0.122(8) -0.037(8) 0.002(7) -0.045(9)
C56 0.206(11) 0.39(2) 0.154(11) -0.098(11) 0.012(10) -0.091(14)
C57 0.192(10) 0.344(18) 0.161(11) -0.124(11) 0.041(9) -0.084(13)
C58 0.166(8) 0.250(13) 0.139(9) -0.054(8) 0.025(7) -0.067(9)
C59 0.174(8) 0.199(11) 0.125(8) -0.044(8) 0.014(7) -0.050(8)
C60 0.144(7) 0.129(7) 0.118(6) -0.025(6) 0.011(5) -0.012(6)
C61 0.144(7) 0.130(7) 0.111(6) -0.026(5) 0.010(5) -0.006(6)
C62 0.144(7) 0.142(8) 0.101(6) -0.018(5) 0.001(6) -0.002(6)
C63 0.135(7) 0.139(8) 0.107(6) -0.011(5) -0.001(5) -0.002(6)
C64 0.157(8) 0.133(7) 0.103(6) -0.010(5) -0.001(6) -0.009(7)
C65 0.147(7) 0.134(8) 0.101(6) -0.016(5) 0.004(6) -0.004(6)
C66 0.144(7) 0.144(8) 0.124(7) -0.017(5) 0.005(5) -0.023(6)
C67 0.156(8) 0.157(8) 0.115(7) -0.018(5) -0.013(6) -0.032(6)
C68 0.139(7) 0.161(9) 0.114(7) -0.016(5) -0.003(5) -0.010(6)
C69 0.124(6) 0.155(7) 0.121(7) -0.009(5) -0.015(5) -0.016(5)
C70 0.150(8) 0.163(9) 0.126(8) 0.012(6) 0.012(6) 0.004(6)
C71 0.145(8) 0.168(9) 0.132(8) 0.011(6) -0.007(6) -0.008(7)
C72 0.175(10) 0.146(7) 0.124(7) -0.025(6) 0.002(7) -0.029(7)
C73 0.161(9) 0.150(7) 0.118(7) -0.002(5) 0.008(6) -0.024(7)
C74 0.218(13) 0.159(8) 0.161(10) -0.021(7) 0.035(9) -0.045(9)
C75 0.229(13) 0.139(9) 0.175(10) -0.018(7) 0.012(9) -0.024(9)
C76 0.167(9) 0.148(7) 0.142(8) -0.016(6) -0.007(6) -0.028(7)
C77 0.151(8) 0.148(7) 0.106(6) -0.018(5) -0.008(5) -0.033(6)
C78 0.204(12) 0.152(9) 0.189(11) -0.006(7) 0.006(8) -0.054(9)
C79 0.182(11) 0.166(8) 0.158(9) 0.017(8) 0.000(8) -0.034(8)
C80 0.174(10) 0.159(8) 0.123(7) -0.005(6) -0.007(7) -0.038(7)
C81 0.160(9) 0.185(10) 0.148(9) 0.017(7) -0.025(7) -0.046(8)
C82 0.192(10) 0.177(10) 0.130(8) 0.023(7) -0.033(7) -0.034(8)
C83 0.180(11) 0.215(12) 0.159(10) 0.030(9) -0.045(9) -0.040(9)
C84 0.189(11) 0.270(14) 0.175(11) 0.066(10) -0.051(10) -0.062(10)
C85 0.230(13) 0.274(15) 0.216(14) 0.069(11) -0.105(11) -0.101(12)
C86 0.201(13) 0.230(13) 0.198(12) 0.057(10) -0.075(10) -0.085(10)
C87 0.253(15) 0.350(16) 0.252(15) 0.111(13) -0.097(13) -0.112(11)
C88 0.239(13) 0.364(15) 0.282(15) 0.086(15) -0.093(12) -0.086(12)
C89 0.295(16) 0.394(17) 0.336(19) 0.048(16) -0.130(15) -0.093(13)
C90 0.284(16) 0.387(15) 0.374(19) 0.008(17) -0.135(15) -0.085(13)
C91 0.257(14) 0.370(14) 0.320(17) 0.063(15) -0.094(13) -0.085(11)
C92 0.201(12) 0.328(13) 0.235(14) 0.086(13) -0.031(11) -0.073(10)
C93 0.266(14) 0.352(16) 0.304(17) 0.082(16) -0.109(14) -0.099(12)
C94 0.263(15) 0.353(16) 0.268(16) 0.063(15) -0.096(13) -0.088(13)
C95 0.221(13) 0.335(15) 0.218(14) 0.062(13) -0.052(12) -0.066(11)
N21 0.152(8) 0.197(10) 0.136(7) 0.019(6) -0.024(6) 0.004(6)
N22 0.112(6) 0.164(8) 0.115(5) 0.002(5) -0.002(5) 0.028(4)
N23 0.140(7) 0.180(8) 0.118(5) -0.017(6) 0.018(5) 0.011(6)
N24 0.142(6) 0.136(6) 0.139(6) -0.024(5) -0.011(5) 0.035(5)
N25 0.127(6) 0.135(6) 0.126(5) -0.028(5) -0.017(4) 0.025(5)
N26 0.139(6) 0.173(8) 0.128(5) -0.045(6) -0.015(5) 0.041(6)
N27 0.145(6) 0.114(5) 0.182(8) -0.003(5) -0.015(6) -0.025(5)
N28 0.142(7) 0.135(8) 0.386(17) -0.010(10) -0.051(10) -0.004(6)
N29 0.203(10) 0.251(11) 0.452(16) 0.000(12) -0.070(12) -0.111(9)
N30 0.131(6) 0.167(8) 0.143(6) -0.014(6) 0.008(5) 0.003(5)
C101 0.166(10) 0.196(11) 0.151(8) 0.012(8) -0.026(8) -0.009(8)
C102 0.177(12) 0.201(13) 0.126(7) -0.004(8) -0.033(8) -0.013(8)
C103 0.160(11) 0.211(13) 0.129(8) 0.007(8) -0.024(8) -0.008(8)
C104 0.141(8) 0.179(9) 0.124(6) 0.001(6) -0.015(6) 0.004(6)
C105 0.134(8) 0.176(9) 0.125(6) 0.000(6) -0.017(6) 0.022(5)
C106 0.152(9) 0.203(11) 0.138(7) -0.013(7) -0.001(7) -0.008(7)
C107 0.142(8) 0.195(10) 0.125(6) -0.005(7) 0.001(6) -0.012(7)
C108 0.141(9) 0.179(10) 0.135(6) -0.002(7) 0.000(6) 0.002(6)
C109 0.130(7) 0.173(9) 0.129(6) -0.002(6) 0.007(6) 0.014(6)
C110 0.134(9) 0.184(11) 0.121(6) -0.011(7) 0.008(6) 0.018(6)
C111 0.139(9) 0.176(11) 0.132(7) -0.009(7) 0.015(7) 0.009(7)
C112 0.139(8) 0.172(10) 0.137(7) -0.015(7) 0.017(6) 0.011(6)
C113 0.120(8) 0.169(10) 0.131(6) -0.012(6) 0.012(6) 0.017(6)
C114 0.152(10) 0.174(11) 0.121(6) -0.018(7) 0.006(7) 0.006(7)
C115 0.145(8) 0.168(9) 0.133(7) -0.017(7) 0.014(6) -0.009(7)
C116 0.139(7) 0.167(9) 0.133(6) 0.000(7) -0.004(6) 0.021(7)
C117 0.160(8) 0.213(12) 0.129(7) -0.029(8) -0.011(6) 0.061(8)
C118 0.140(8) 0.223(12) 0.146(7) -0.029(9) -0.017(6) 0.047(8)
C119 0.139(6) 0.134(8) 0.131(6) -0.008(6) -0.013(5) 0.027(6)
C120 0.134(7) 0.150(9) 0.132(7) -0.004(6) -0.002(5) 0.011(6)
C121 0.125(7) 0.145(8) 0.141(6) -0.016(7) -0.002(6) 0.019(6)
C122 0.132(7) 0.180(10) 0.130(7) -0.025(7) -0.020(5) 0.018(7)
C123 0.125(6) 0.153(8) 0.138(6) -0.016(7) -0.016(5) 0.027(6)
C124 0.132(7) 0.180(10) 0.142(7) -0.037(7) -0.032(5) 0.028(7)
C125 0.120(7) 0.161(9) 0.148(7) -0.016(7) -0.025(5) 0.025(7)
C126 0.112(6) 0.135(7) 0.143(6) -0.030(6) -0.020(5) 0.013(5)
C127 0.124(6) 0.142(8) 0.129(6) -0.033(6) -0.013(5) 0.022(6)
C128 0.114(7) 0.159(9) 0.155(7) -0.045(7) -0.018(5) 0.017(6)
C129 0.127(7) 0.214(12) 0.137(7) -0.042(8) -0.015(6) 0.027(7)
C130 0.137(7) 0.210(11) 0.126(7) -0.047(7) -0.012(5) 0.036(8)
C131 0.135(7) 0.131(7) 0.133(8) 0.002(6) 0.006(6) -0.006(5)
C132 0.139(7) 0.131(8) 0.163(9) -0.002(7) 0.006(7) -0.009(6)
C133 0.148(7) 0.113(6) 0.170(9) -0.001(6) 0.000(7) -0.017(6)
C134 0.134(6) 0.118(7) 0.146(8) -0.001(6) 0.005(6) -0.009(5)
C135 0.134(7) 0.117(7) 0.150(8) -0.008(6) -0.001(6) -0.001(5)
C136 0.133(7) 0.135(7) 0.128(7) -0.006(6) -0.009(6) -0.004(5)
C137 0.141(7) 0.131(7) 0.204(11) -0.002(8) -0.025(8) -0.010(6)
C138 0.146(8) 0.136(8) 0.324(16) -0.007(11) -0.059(11) -0.010(6)
C139 0.165(10) 0.132(8) 0.44(2) -0.025(13) -0.083(14) -0.008(7)
C140 0.167(10) 0.178(12) 0.55(3) -0.008(17) -0.085(17) 0.001(9)
C141 0.161(10) 0.197(11) 0.59(2) 0.014(18) -0.078(17) -0.021(9)
C142 0.163(9) 0.190(11) 0.48(2) 0.018(15) -0.081(14) -0.046(8)
C143 0.178(12) 0.250(17) 0.66(3) -0.05(2) -0.07(2) -0.032(12)
C144 0.215(16) 0.29(2) 0.67(3) -0.07(3) -0.10(2) -0.061(12)
C145 0.209(13) 0.271(17) 0.61(3) -0.04(2) -0.11(2) -0.077(13)
N31 0.154(7) 0.198(8) 0.152(8) -0.058(7) 0.003(6) -0.011(7)
N32 0.145(7) 0.198(8) 0.129(7) -0.043(7) 0.032(5) -0.012(6)
N33 0.181(8) 0.159(8) 0.130(7) -0.035(6) 0.032(6) -0.003(6)
N34 0.162(7) 0.169(8) 0.136(7) 0.006(6) 0.008(6) -0.003(6)
N35 0.177(8) 0.290(13) 0.127(7) 0.037(8) -0.022(6) -0.044(9)
N36 0.175(8) 0.340(15) 0.178(9) 0.061(10) -0.031(8) -0.043(10)
N37 0.166(8) 0.124(6) 0.159(7) -0.031(5) 0.033(6) -0.017(6)
N38 0.171(8) 0.121(7) 0.190(9) -0.013(6) -0.010(6) -0.033(6)
N39 0.229(11) 0.131(8) 0.226(12) -0.001(7) -0.044(8) -0.045(8)
N40 0.154(7) 0.166(8) 0.160(8) -0.046(6) 0.014(6) -0.007(6)
C151 0.172(10) 0.201(11) 0.183(11) -0.078(9) 0.021(8) -0.016(8)
C152 0.171(11) 0.241(12) 0.186(13) -0.091(12) 0.037(9) -0.032(11)
C153 0.193(12) 0.260(12) 0.210(14) -0.087(13) 0.078(11) -0.048(11)
C154 0.161(9) 0.238(10) 0.152(10) -0.079(9) 0.044(7) -0.047(8)
C155 0.146(8) 0.214(8) 0.141(9) -0.058(9) 0.016(7) -0.025(7)
C156 0.203(12) 0.247(11) 0.177(12) -0.042(12) 0.067(10) -0.048(10)
C157 0.220(13) 0.230(12) 0.162(11) -0.036(10) 0.082(10) -0.036(9)
C158 0.183(10) 0.200(9) 0.125(8) -0.022(9) 0.034(7) -0.015(8)
C159 0.202(12) 0.193(11) 0.156(10) -0.040(9) 0.058(8) -0.022(8)
C160 0.165(9) 0.152(9) 0.164(10) -0.027(7) 0.033(7) -0.010(7)
C161 0.148(9) 0.150(9) 0.170(10) -0.024(7) 0.014(7) -0.004(6)
C162 0.157(8) 0.138(8) 0.131(8) -0.024(6) 0.016(6) 0.003(6)
C163 0.154(9) 0.144(8) 0.172(10) -0.036(7) 0.021(7) 0.004(7)
C164 0.178(11) 0.164(10) 0.216(13) -0.045(9) 0.044(9) -0.015(8)
C165 0.184(11) 0.163(10) 0.202(12) -0.044(9) 0.051(9) -0.027(8)
C166 0.151(8) 0.137(8) 0.149(7) -0.039(7) 0.009(6) 0.008(6)
C167 0.159(8) 0.139(8) 0.145(7) -0.020(7) -0.002(7) 0.016(7)
C168 0.162(8) 0.126(7) 0.124(7) -0.019(6) 0.008(6) 0.008(7)
C169 0.150(7) 0.153(9) 0.122(6) -0.004(6) 0.007(6) 0.015(7)
C170 0.144(7) 0.151(9) 0.122(6) -0.004(6) 0.000(6) 0.020(7)
C171 0.150(8) 0.147(9) 0.136(7) -0.017(7) 0.003(6) 0.009(7)
C172 0.175(9) 0.196(11) 0.121(8) 0.028(7) -0.025(7) -0.032(9)
C173 0.186(9) 0.267(14) 0.117(8) 0.033(8) -0.021(7) -0.053(10)
C174 0.213(11) 0.346(19) 0.158(10) 0.081(12) -0.034(10) -0.093(14)
C175 0.215(12) 0.41(2) 0.204(14) 0.119(14) -0.034(11) -0.105(16)
C176 0.207(10) 0.426(18) 0.162(10) 0.070(11) -0.027(8) -0.106(12)
C177 0.182(8) 0.325(15) 0.153(9) 0.063(10) -0.014(8) -0.062(11)
C178 0.213(11) 0.46(2) 0.255(15) 0.112(14) -0.023(11) -0.122(14)
C179 0.204(12) 0.42(2) 0.270(16) 0.099(15) -0.043(10) -0.102(14)
C180 0.190(10) 0.394(19) 0.247(14) 0.074(14) -0.035(11) -0.097(13)
C181 0.164(9) 0.126(7) 0.165(9) -0.028(6) 0.002(7) 0.009(6)
C182 0.185(9) 0.126(8) 0.164(10) -0.022(6) 0.020(7) -0.006(6)
C183 0.143(8) 0.122(8) 0.174(10) -0.021(6) 0.023(7) -0.002(7)
C184 0.142(8) 0.135(8) 0.199(11) -0.032(7) 0.029(7) -0.012(6)
C185 0.149(8) 0.139(8) 0.216(12) -0.050(8) 0.005(8) -0.005(6)
C186 0.167(9) 0.160(10) 0.216(13) -0.077(9) 0.005(8) -0.001(8)
C187 0.204(12) 0.134(7) 0.173(10) -0.005(7) 0.002(9) -0.036(8)
C188 0.172(10) 0.129(7) 0.184(10) -0.005(7) -0.010(7) -0.028(7)
C189 0.205(12) 0.134(7) 0.220(13) 0.004(8) -0.060(10) -0.043(8)
C190 0.229(14) 0.145(10) 0.258(15) -0.030(9) -0.068(11) -0.014(10)
C191 0.226(13) 0.134(8) 0.234(13) -0.017(8) -0.052(10) -0.037(8)
C192 0.218(12) 0.130(8) 0.222(12) -0.012(7) -0.035(9) -0.051(8)
C193 0.283(18) 0.178(12) 0.263(17) -0.058(10) -0.073(13) -0.040(12)
C194 0.31(2) 0.186(11) 0.255(16) -0.067(12) -0.080(13) -0.026(13)
C195 0.332(19) 0.178(11) 0.212(14) -0.027(10) -0.066(13) -0.045(12)
N41 0.135(6) 0.140(7) 0.187(8) -0.050(6) -0.033(6) 0.020(5)
N42 0.134(6) 0.163(8) 0.172(8) -0.052(6) -0.053(6) 0.032(6)
N43 0.126(5) 0.139(7) 0.137(7) -0.020(5) -0.030(5) 0.011(5)
N44 0.100(4) 0.095(4) 0.107(5) -0.009(3) -0.004(4) -0.008(3)
N45 0.091(4) 0.105(4) 0.105(4) -0.004(3) -0.003(3) -0.003(3)
N46 0.109(5) 0.099(4) 0.111(5) -0.010(4) -0.003(4) 0.000(4)
N47 0.282(14) 0.182(11) 0.377(18) 0.109(12) -0.162(13) -0.122(10)
N48 0.274(14) 0.259(15) 0.446(18) 0.122(14) -0.197(14) -0.162(12)
N49 0.36(2) 0.37(2) 0.50(2) 0.14(2) -0.142(19) -0.236(17)
N50 0.136(5) 0.109(5) 0.132(6) -0.004(4) 0.004(5) -0.011(4)
C201 0.138(8) 0.192(12) 0.241(14) -0.074(10) -0.033(9) 0.017(8)
C202 0.147(10) 0.239(15) 0.294(17) -0.104(12) -0.052(10) 0.006(10)
C203 0.172(10) 0.278(17) 0.290(17) -0.119(13) -0.049(11) -0.017(12)
C204 0.162(9) 0.264(15) 0.269(14) -0.121(11) -0.075(9) 0.021(10)
C205 0.147(7) 0.171(10) 0.207(11) -0.059(8) -0.052(7) 0.022(7)
C206 0.179(10) 0.313(18) 0.302(16) -0.162(14) -0.076(11) 0.004(12)
C207 0.172(9) 0.245(14) 0.242(14) -0.110(11) -0.076(10) 0.030(10)
C208 0.148(7) 0.200(11) 0.167(9) -0.059(8) -0.054(7) 0.017(7)
C209 0.148(7) 0.156(9) 0.148(9) -0.041(7) -0.032(7) 0.015(7)
C210 0.129(6) 0.127(7) 0.109(6) -0.011(5) -0.019(5) 0.006(5)
C211 0.133(6) 0.107(6) 0.115(6) -0.009(5) -0.005(5) 0.013(5)
C212 0.141(6) 0.098(6) 0.128(7) -0.005(5) 0.000(6) 0.000(5)
C213 0.131(6) 0.108(6) 0.112(6) -0.003(5) 0.004(5) -0.003(5)
C214 0.147(7) 0.108(6) 0.129(7) -0.014(5) -0.027(6) 0.001(5)
C215 0.139(7) 0.117(7) 0.115(7) -0.020(5) -0.025(6) 0.020(5)
C216 0.121(6) 0.100(5) 0.129(7) -0.008(5) -0.001(5) -0.001(4)
C217 0.106(6) 0.106(6) 0.133(7) -0.011(5) 0.001(5) -0.001(5)
C218 0.104(5) 0.106(5) 0.120(6) -0.010(5) 0.011(5) 0.001(4)
C219 0.106(5) 0.099(5) 0.105(5) -0.008(4) 0.005(4) -0.004(4)
C220 0.135(7) 0.097(6) 0.166(9) -0.001(5) 0.039(6) -0.011(5)
C221 0.130(7) 0.111(6) 0.166(9) 0.011(6) 0.017(6) -0.008(5)
C222 0.099(5) 0.103(5) 0.098(5) -0.008(4) -0.008(4) -0.010(4)
C223 0.093(5) 0.101(5) 0.110(5) -0.011(4) 0.006(4) -0.011(4)
C224 0.101(6) 0.112(5) 0.094(5) -0.011(4) 0.000(4) -0.014(4)
C225 0.100(6) 0.117(5) 0.126(6) -0.009(5) 0.013(5) -0.021(5)
C226 0.102(6) 0.105(5) 0.112(5) -0.008(4) -0.002(4) -0.006(4)
C227 0.090(5) 0.102(5) 0.097(5) -0.002(4) -0.008(4) -0.002(4)
C228 0.117(6) 0.110(5) 0.135(7) 0.012(5) -0.008(5) -0.013(5)
C229 0.149(8) 0.095(6) 0.141(7) -0.017(5) 0.005(6) -0.015(5)
C230 0.131(7) 0.102(5) 0.129(7) -0.008(5) -0.001(5) 0.002(5)
C231 0.162(8) 0.115(7) 0.184(10) 0.013(6) -0.047(7) -0.024(6)
C232 0.178(10) 0.144(9) 0.177(10) 0.031(7) -0.049(8) -0.049(7)
C233 0.212(13) 0.162(11) 0.269(15) 0.043(10) -0.096(11) -0.070(9)
C234 0.227(12) 0.156(10) 0.287(15) 0.059(9) -0.119(11) -0.079(9)
C235 0.198(12) 0.136(9) 0.248(14) 0.022(8) -0.090(10) -0.043(8)
C236 0.178(10) 0.136(9) 0.201(11) 0.040(8) -0.060(8) -0.031(7)
C237 0.33(2) 0.237(16) 0.38(2) 0.106(15) -0.175(15) -0.151(13)
C238 0.302(18) 0.264(17) 0.430(19) 0.113(16) -0.190(15) -0.152(13)
C239 0.34(2) 0.33(2) 0.44(2) 0.122(18) -0.206(17) -0.186(16)
C240 0.34(2) 0.34(2) 0.50(2) 0.11(2) -0.210(19) -0.194(16)
C241 0.334(18) 0.328(19) 0.53(2) 0.126(19) -0.205(17) -0.227(15)
C242 0.323(18) 0.288(18) 0.49(2) 0.108(18) -0.175(17) -0.202(14)
C243 0.33(2) 0.42(2) 0.58(3) 0.14(2) -0.20(2) -0.259(18)
C244 0.35(2) 0.47(3) 0.58(3) 0.17(2) -0.19(2) -0.283(19)
C245 0.37(2) 0.44(3) 0.55(3) 0.16(2) -0.18(2) -0.274(19)
N51 0.142(6) 0.131(6) 0.134(6) -0.041(5) -0.016(5) 0.038(5)
N52 0.124(6) 0.125(5) 0.110(5) -0.023(4) -0.003(4) 0.025(4)
N53 0.118(6) 0.121(5) 0.120(6) -0.021(4) -0.005(4) 0.010(4)
N54 0.119(6) 0.161(7) 0.149(7) -0.010(6) 0.016(5) -0.028(5)
N55 0.131(7) 0.152(8) 0.170(8) -0.004(6) 0.003(6) -0.037(5)
N56 0.163(9) 0.172(9) 0.221(10) -0.017(8) -0.012(8) -0.050(7)
N57 0.096(4) 0.118(5) 0.111(5) -0.011(4) 0.000(4) 0.001(4)
N58 0.105(4) 0.130(6) 0.115(5) 0.000(4) 0.014(4) -0.001(4)
N59 0.108(5) 0.122(6) 0.143(6) -0.004(4) 0.004(4) 0.000(4)
N60 0.112(5) 0.119(5) 0.126(5) -0.014(4) 0.006(4) 0.001(4)
C251 0.142(9) 0.130(7) 0.155(9) -0.030(6) -0.008(7) 0.038(6)
C252 0.190(11) 0.122(8) 0.146(9) -0.030(6) -0.005(7) 0.032(7)
C253 0.163(10) 0.139(7) 0.193(11) -0.035(8) -0.006(8) 0.013(7)
C254 0.141(8) 0.131(7) 0.147(8) -0.038(6) 0.001(6) 0.010(6)
C255 0.117(7) 0.128(6) 0.125(7) -0.023(5) 0.001(5) 0.018(5)
C256 0.161(9) 0.146(7) 0.140(8) -0.044(7) -0.022(6) 0.008(6)
C257 0.145(8) 0.150(7) 0.125(7) -0.049(6) -0.012(6) 0.013(6)
C258 0.127(7) 0.128(6) 0.131(7) -0.034(6) -0.012(5) 0.023(5)
C259 0.136(8) 0.129(6) 0.124(8) -0.042(6) -0.014(6) 0.021(5)
C260 0.109(6) 0.109(5) 0.126(7) -0.013(5) -0.010(5) 0.008(4)
C261 0.114(7) 0.128(6) 0.151(8) -0.026(6) -0.028(6) 0.021(5)
C262 0.116(6) 0.135(7) 0.170(9) -0.049(7) -0.036(6) 0.021(5)
C263 0.092(5) 0.113(5) 0.125(6) -0.015(5) -0.006(5) 0.004(4)
C264 0.101(6) 0.109(6) 0.162(8) -0.012(6) -0.030(6) 0.009(5)
C265 0.117(6) 0.114(6) 0.135(7) -0.023(5) -0.041(5) 0.011(5)
C266 0.112(6) 0.125(7) 0.116(6) -0.010(5) 0.008(5) -0.008(5)
C267 0.123(7) 0.150(9) 0.168(9) -0.043(7) 0.026(6) -0.021(6)
C268 0.126(8) 0.167(9) 0.141(8) -0.033(6) 0.036(6) -0.027(6)
C269 0.109(6) 0.155(8) 0.140(8) -0.016(6) 0.009(5) -0.020(5)
C270 0.118(7) 0.155(8) 0.112(6) -0.030(6) 0.005(5) -0.030(5)
C271 0.114(6) 0.136(7) 0.111(6) -0.011(5) 0.005(5) -0.027(5)
C272 0.147(9) 0.177(10) 0.154(9) -0.030(7) 0.026(6) -0.049(7)
C273 0.128(7) 0.182(10) 0.140(8) 0.003(7) 0.005(6) -0.035(7)
C274 0.142(9) 0.244(14) 0.159(9) 0.024(8) 0.022(7) -0.060(9)
C275 0.152(10) 0.208(13) 0.166(9) 0.043(8) 0.001(8) -0.044(8)
C276 0.131(8) 0.184(11) 0.188(10) 0.036(8) -0.003(7) -0.036(7)
C277 0.150(9) 0.178(11) 0.192(10) 0.008(8) 0.006(7) -0.059(8)
C278 0.157(10) 0.219(15) 0.236(14) 0.027(11) 0.007(11) -0.068(9)
C279 0.189(12) 0.182(13) 0.273(16) 0.010(12) -0.014(11) -0.074(11)
C280 0.189(13) 0.191(12) 0.249(14) -0.020(11) -0.017(10) -0.070(10)
C281 0.097(5) 0.126(6) 0.112(6) -0.008(5) 0.001(4) 0.004(4)
C282 0.106(5) 0.115(6) 0.112(6) -0.009(4) -0.004(4) -0.015(4)
C283 0.105(5) 0.106(6) 0.103(6) -0.019(4) 0.003(4) -0.003(4)
C284 0.109(5) 0.105(6) 0.102(5) -0.014(4) -0.007(4) -0.009(4)
C285 0.107(5) 0.106(6) 0.106(6) 0.001(4) -0.007(4) 0.003(4)
C286 0.103(5) 0.115(6) 0.115(6) -0.006(5) -0.003(4) -0.003(5)
C287 0.123(6) 0.153(9) 0.128(7) 0.010(6) 0.004(5) 0.006(6)
C288 0.126(6) 0.175(9) 0.128(7) 0.028(6) 0.021(5) -0.001(7)
C289 0.147(7) 0.228(11) 0.153(8) 0.057(8) 0.028(7) -0.016(8)
C290 0.149(7) 0.255(12) 0.187(10) 0.065(9) 0.015(7) -0.024(9)
C291 0.134(6) 0.224(11) 0.159(8) 0.037(7) 0.015(6) -0.039(7)
C292 0.114(5) 0.139(7) 0.142(7) 0.013(5) 0.013(5) -0.010(5)
C293 0.135(7) 0.226(12) 0.195(10) 0.038(9) 0.021(7) -0.023(8)
C294 0.138(9) 0.208(13) 0.216(12) 0.054(10) 0.034(7) -0.013(9)
C295 0.117(6) 0.148(9) 0.181(9) 0.017(7) 0.010(6) -0.019(6)
Cl1 0.179(8) 0.153(8) 0.124(7) -0.021(5) -0.015(6) 0.005(6)
Cl1' 0.171(7) 0.093(6) 0.113(6) 0.005(4) 0.008(5) -0.019(5)
Cl2 0.177(6) 0.103(3) 0.121(5) -0.019(3) 0.003(4) -0.003(4)
Cl2' 0.219(12) 0.234(15) 0.136(9) -0.059(9) -0.022(8) 0.045(11)
S1A 0.216(6) 0.145(4) 0.101(3) -0.008(3) -0.008(3) -0.069(4)
S2A 0.203(6) 0.199(6) 0.163(5) -0.026(4) -0.024(4) -0.025(5)
S1B 0.138(7) 0.127(6) 0.157(7) -0.035(6) 0.024(5) -0.044(5)
S2B 0.202(9) 0.181(8) 0.146(8) 0.011(6) -0.031(8) -0.068(7)
S2C 0.178(14) 0.149(12) 0.147(14) -0.023(11) 0.016(12) -0.003(12)
S1C 0.136(12) 0.158(13) 0.206(14) 0.065(12) 0.063(11) 0.017(11)

loop_
_atom_type_symbol
_atom_type_description
_atom_type_scat_dispersion_real
_atom_type_scat_dispersion_imag
_atom_type_scat_source
C C 0.0032 0.0016 'International Tables Vol C Tables 4.2.6.8 and 6.1.1.4'
H H 0.0000 0.0000 'International Tables Vol C Tables 4.2.6.8 and 6.1.1.4'
N N 0.0061 0.0032 'International Tables Vol C Tables 4.2.6.8 and 6.1.1.4'
O O 0.0106 0.0058 'International Tables Vol C Tables 4.2.6.8 and 6.1.1.4'
F F 0.0168 0.0099 'International Tables Vol C Tables 4.2.6.8 and 6.1.1.4'
S S 0.1203 0.1179 'International Tables Vol C Tables 4.2.6.8 and 6.1.1.4'
Cl Cl 0.1435 0.1514 'International Tables Vol C Tables 4.2.6.8 and 6.1.1.4'
Ag Ag -0.9515 1.0590 'International Tables Vol C Tables 4.2.6.8 and 6.1.1.4'

loop_
_geom_angle_atom_site_label_1
_geom_angle_atom_site_label_2
_geom_angle_atom_site_label_3
_geom_angle
N46 Ag1 N59 154.2(3)
N46 Ag1 N4 112.3(3)
N59 Ag1 N4 89.6(3)
N46 Ag1 N5 107.4(2)
N59 Ag1 N5 92.4(3)
N4 Ag1 N5 70.3(2)
N46 Ag1 Ag2 82.82(16)
N59 Ag1 Ag2 77.57(18)
N4 Ag1 Ag2 106.89(16)
N5 Ag1 Ag2 169.74(19)
N58 Ag2 N45 161.5(2)
N58 Ag2 N44 124.2(3)
N45 Ag2 N44 72.1(2)
N58 Ag2 N57 71.7(2)
N45 Ag2 N57 122.9(2)
N44 Ag2 N57 81.7(2)
N58 Ag2 Ag1 79.47(18)
N45 Ag2 Ag1 82.03(15)
N44 Ag2 Ag1 144.92(16)
N57 Ag2 Ag1 133.12(17)
N16 Ag3 N9 150.8(4)
N16 Ag3 N55 103.8(3)
N9 Ag3 N55 96.9(4)
N16 Ag3 N54 108.2(3)
N9 Ag3 N54 98.4(4)
N55 Ag3 N54 68.4(3)
N16 Ag3 Ag4 82.3(2)
N9 Ag3 Ag4 78.7(3)
N55 Ag3 Ag4 172.9(2)
N54 Ag3 Ag4 106.5(2)
N15 Ag4 N8 160.7(3)
N15 Ag4 N14 71.7(3)
N8 Ag4 N14 121.2(3)
N15 Ag4 N7 127.8(3)
N8 Ag4 N7 70.6(3)
N14 Ag4 N7 82.3(3)
N15 Ag4 Ag3 82.4(2)
N8 Ag4 Ag3 79.5(2)
N14 Ag4 Ag3 144.6(2)
N7 Ag4 Ag3 133.08(18)
N51 Ag5 N41 151.5(3)
N51 Ag5 N25 112.2(3)
N41 Ag5 N25 90.9(3)
N51 Ag5 N24 110.7(4)
N41 Ag5 N24 92.3(4)
N25 Ag5 N24 70.0(3)
N51 Ag5 Ag6 81.50(19)
N41 Ag5 Ag6 75.9(2)
N25 Ag5 Ag6 166.3(2)
N24 Ag5 Ag6 106.31(17)
N42 Ag6 N52 161.9(3)
N42 Ag6 N53 125.4(3)
N52 Ag6 N53 71.8(3)
N42 Ag6 N43 70.4(3)
N52 Ag6 N43 121.5(3)
N53 Ag6 N43 82.5(3)
N42 Ag6 Ag5 79.4(2)
N52 Ag6 Ag5 82.72(17)
N53 Ag6 Ag5 144.96(19)
N43 Ag6 Ag5 132.2(2)
N39 Ag7 N29 152.7(5)
N39 Ag7 N47 104.1(6)
N29 Ag7 N47 97.8(6)
N39 Ag7 N48 99.3(5)
N29 Ag7 N48 104.5(5)
N47 Ag7 N48 65.8(5)
N39 Ag7 Ag8 80.2(3)
N29 Ag7 Ag8 77.5(4)
N47 Ag7 Ag8 108.3(3)
N48 Ag7 Ag8 173.8(4)
N28 Ag8 N38 161.4(4)
N28 Ag8 N37 123.9(4)
N38 Ag8 N37 71.2(3)
N28 Ag8 N27 70.3(3)
N38 Ag8 N27 126.3(3)
N37 Ag8 N27 80.4(3)
N28 Ag8 Ag7 78.8(3)
N38 Ag8 Ag7 82.9(3)
N37 Ag8 Ag7 145.2(2)
N27 Ag8 Ag7 134.4(2)
N21 Ag9 N18 106.2(5)
N21 Ag9 N36 152.3(5)
N18 Ag9 N36 96.3(5)
N21 Ag9 N17 99.5(5)
N18 Ag9 N17 70.3(5)
N36 Ag9 N17 103.2(5)
N21 Ag9 Ag10 83.0(3)
N18 Ag9 Ag10 170.7(4)
N36 Ag9 Ag10 75.2(3)
N17 Ag9 Ag10 107.6(3)
N35 Ag10 N22 158.8(4)
N35 Ag10 N23 128.9(3)
N22 Ag10 N23 71.3(3)
N35 Ag10 N34 71.4(3)
N22 Ag10 N34 123.0(3)
N23 Ag10 N34 82.5(3)
N35 Ag10 Ag9 77.5(3)
N22 Ag10 Ag9 81.6(3)
N23 Ag10 Ag9 142.8(2)
N34 Ag10 Ag9 134.5(3)
N1 Ag11 N11 155.1(4)
N1 Ag11 N32 105.1(4)
N11 Ag11 N32 96.2(4)
N1 Ag11 N33 100.4(4)
N11 Ag11 N33 99.4(4)
N32 Ag11 N33 68.3(3)
N1 Ag11 Ag12 81.5(2)
N11 Ag11 Ag12 78.4(3)
N32 Ag11 Ag12 172.2(3)
N33 Ag11 Ag12 106.8(2)
N12 Ag12 N2 161.9(3)
N12 Ag12 N3 126.8(3)
N2 Ag12 N3 70.5(3)
N12 Ag12 N13 70.4(3)
N2 Ag12 N13 121.4(3)
N3 Ag12 N13 82.7(3)
N12 Ag12 Ag11 78.9(2)
N2 Ag12 Ag11 83.2(2)
N3 Ag12 Ag11 144.21(19)
N13 Ag12 Ag11 132.7(2)
C1 N1 C5 117.3(9)
C1 N1 Ag11 114.0(8)
C5 N1 Ag11 128.6(7)
C8 N2 C5 116.3(9)
C8 N2 Ag12 116.5(6)
C5 N2 Ag12 126.0(7)
C9 N3 C10 122.7(10)
C9 N3 Ag12 113.2(7)
C10 N3 Ag12 121.2(7)
C22 N4 C19 121.8(8)
C22 N4 Ag1 113.9(6)
C19 N4 Ag1 123.6(5)
C23 N5 C27 118.1(7)
C23 N5 Ag1 113.0(5)
C27 N5 Ag1 125.4(6)
C30 N6 C27 116.3(8)
C37 N7 C34 120.6(8)
C37 N7 Ag4 111.1(7)
C34 N7 Ag4 126.3(6)
C38 N8 C42 120.9(9)
C38 N8 Ag4 117.1(6)
C42 N8 Ag4 120.1(8)
C45 N9 C42 114.7(11)
C45 N9 Ag3 119.2(9)
C42 N9 Ag3 122.4(8)
C16 N10 C31 124.9(7)
C16 N10 C13 120.5(7)
C31 N10 C13 114.6(7)
N1 C1 C2 124.1(11)
N1 C1 H1 117.9
C2 C1 H1 117.9
C3 C2 C1 119.7(12)
C3 C2 H2 120.2
C1 C2 H2 120.2
C2 C3 C4 119.5(12)
C2 C3 H3 120.3
C4 C3 H3 120.3
C3 C4 C6 125.6(11)
C3 C4 C5 117.0(10)
C6 C4 C5 117.4(9)
N2 C5 N1 114.8(9)
N2 C5 C4 123.0(9)
N1 C5 C4 122.2(8)
C7 C6 C4 119.6(11)
C7 C6 H6 120.2
C4 C6 H6 120.2
C6 C7 C8 118.7(11)
C6 C7 H7 120.7
C8 C7 H7 120.7
N2 C8 C7 124.8(10)
N2 C8 C9 116.5(9)
C7 C8 C9 118.7(10)
N3 C9 C8 119.9(11)
N3 C9 H9 120.0
C8 C9 H9 120.0
C15 C10 C11 119.2(9)
C15 C10 N3 117.1(10)
C11 C10 N3 123.6(10)
C12 C11 C10 120.5(10)
C12 C11 H11 119.7
C10 C11 H11 119.7
C11 C12 C13 119.6(10)
C11 C12 H12 120.2
C13 C12 H12 120.2
C12 C13 C14 120.9(8)
C12 C13 N10 120.1(9)
C14 C13 N10 118.7(9)
C15 C14 C13 118.7(10)
C15 C14 H14 120.7
C13 C14 H14 120.7
C14 C15 C10 120.8(10)
C14 C15 H15 119.6
C10 C15 H15 119.6
C17 C16 N10 120.5(8)
C17 C16 C21 119.1(8)
N10 C16 C21 120.4(7)
C18 C17 C16 121.7(9)
C18 C17 H17 119.2
C16 C17 H17 119.2
C17 C18 C19 118.8(8)
C17 C18 H18 120.6
C19 C18 H18 120.6
C20 C19 C18 121.1(8)
C20 C19 N4 114.4(8)
C18 C19 N4 124.0(8)
C19 C20 C21 119.6(8)
C19 C20 H20 120.2
C21 C20 H20 120.2
C20 C21 C16 119.5(8)
C20 C21 H21 120.2
C16 C21 H21 120.2
N4 C22 C23 121.9(9)
N4 C22 H22 119.0
C23 C22 H22 119.0
N5 C23 C24 124.1(8)
N5 C23 C22 117.8(7)
C24 C23 C22 118.0(8)
C25 C24 C23 117.1(9)
C25 C24 H24 121.4
C23 C24 H24 121.4
C24 C25 C26 122.4(9)
C24 C25 H25 118.8
C26 C25 H25 118.8
C25 C26 C28 125.3(8)
C25 C26 C27 116.6(8)
C28 C26 C27 118.1(8)
N6 C27 N5 115.5(7)
N6 C27 C26 122.9(8)
N5 C27 C26 121.6(8)
C29 C28 C26 117.6(8)
C29 C28 H28 121.2
C26 C28 H28 121.2
C28 C29 C30 118.7(9)
C28 C29 H29 120.7
C30 C29 H29 120.7
N6 C30 C29 126.3(9)
N6 C30 H30 116.8
C29 C30 H30 116.8
C36 C31 C32 120.5(8)
C36 C31 N10 121.8(8)
C32 C31 N10 117.7(8)
C33 C32 C31 118.7(9)
C33 C32 H32 120.7
C31 C32 H32 120.7
C34 C33 C32 121.3(9)
C34 C33 H33 119.4
C32 C33 H33 119.4
C33 C34 C35 118.9(8)
C33 C34 N7 124.3(8)
C35 C34 N7 116.6(8)
C36 C35 C34 121.1(9)
C36 C35 H35 119.4
C34 C35 H35 119.4
C31 C36 C35 119.4(8)
C31 C36 H36 120.3
C35 C36 H36 120.3
N7 C37 C38 121.5(10)
N7 C37 H37 119.3
C38 C37 H37 119.3
N8 C38 C39 121.8(10)
N8 C38 C37 118.2(9)
C39 C38 C37 119.8(10)
C40 C39 C38 117.7(12)
C40 C39 H39 121.2
C38 C39 H39 121.2
C39 C40 C41 122.4(12)
C39 C40 H40 118.8
C41 C40 H40 118.8
C40 C41 C43 125.2(13)
C40 C41 C42 116.8(11)
C43 C41 C42 118.0(12)
N8 C42 N9 116.3(10)
N8 C42 C41 120.1(10)
N9 C42 C41 123.5(10)
C44 C43 C41 116.9(14)
C44 C43 H43 121.5
C41 C43 H43 121.5
C43 C44 C45 122.4(15)
C43 C44 H44 118.8
C45 C44 H44 118.8
N9 C45 C44 124.4(13)
N9 C45 H45 117.8
C44 C45 H45 117.8
C51 N11 C55 117.7(11)
C51 N11 Ag11 116.7(9)
C55 N11 Ag11 117.8(8)
C58 N12 C55 117.1(9)
C58 N12 Ag12 118.8(7)
C55 N12 Ag12 122.7(8)
C59 N13 C60 124.8(10)
C59 N13 Ag12 110.8(8)
C60 N13 Ag12 123.3(7)
C72 N14 C69 124.0(9)
C72 N14 Ag4 110.4(7)
C69 N14 Ag4 123.4(7)
C73 N15 C77 116.4(8)
C73 N15 Ag4 115.8(6)
C77 N15 Ag4 127.5(6)
C80 N16 C77 116.6(9)
C80 N16 Ag3 115.7(7)
C77 N16 Ag3 126.9(7)
C87 N17 C84 124.1(15)
C87 N17 Ag9 115.2(11)
C84 N17 Ag9 119.0(12)
C88 N18 C92 123.4(14)
C88 N18 Ag9 115.8(10)
C92 N18 Ag9 120.7(12)
C95 N19 C92 114.1(15)
C66 N20 C81 121.5(9)
C66 N20 C63 117.5(8)
C81 N20 C63 121.0(9)
N11 C51 C52 123.2(14)
N11 C51 H51 118.4
C52 C51 H51 118.4
C53 C52 C51 120.6(14)
C53 C52 H52 119.7
C51 C52 H52 119.7
C52 C53 C54 118.7(13)
C52 C53 H53 120.6
C54 C53 H53 120.6
C53 C54 C56 124.3(12)
C53 C54 C55 117.7(11)
C56 C54 C55 118.0(11)
N12 C55 N11 115.8(10)
N12 C55 C54 122.5(10)
N11 C55 C54 121.6(10)
C57 C56 C54 118.6(12)
C57 C56 H56 120.7
C54 C56 H56 120.7
C56 C57 C58 119.9(11)
C56 C57 H57 120.1
C58 C57 H57 120.1
N12 C58 C57 123.8(10)
N12 C58 C59 117.1(10)
C57 C58 C59 119.1(10)
N13 C59 C58 122.0(11)
N13 C59 H59 119.0
C58 C59 H59 119.0
C65 C60 C61 119.0(9)
C65 C60 N13 118.9(9)
C61 C60 N13 121.9(9)
C62 C61 C60 119.8(10)
C62 C61 H61 120.1
C60 C61 H61 120.1
C61 C62 C63 121.5(9)
C61 C62 H62 119.3
C63 C62 H62 119.3
C62 C63 C64 118.6(9)
C62 C63 N20 120.3(9)
C64 C63 N20 120.9(9)
C65 C64 C63 119.0(10)
C65 C64 H64 120.5
C63 C64 H64 120.5
C64 C65 C60 122.0(10)
C64 C65 H65 119.0
C60 C65 H65 119.0
C71 C66 C67 118.2(9)
C71 C66 N20 123.2(9)
C67 C66 N20 118.6(9)
C68 C67 C66 120.6(10)
C68 C67 H67 119.7
C66 C67 H67 119.7
C67 C68 C69 120.7(10)
C67 C68 H68 119.6
C69 C68 H68 119.6
C70 C69 N14 118.0(9)
C70 C69 C68 117.8(9)
N14 C69 C68 124.1(9)
C71 C70 C69 120.9(10)
C71 C70 H70 119.6
C69 C70 H70 119.6
C70 C71 C66 121.4(10)
C70 C71 H71 119.3
C66 C71 H71 119.3
N14 C72 C73 123.5(10)
N14 C72 H72 118.3
C73 C72 H72 118.3
N15 C73 C74 124.2(9)
N15 C73 C72 116.8(9)
C74 C73 C72 118.9(9)
C75 C74 C73 118.2(11)
C75 C74 H74 120.9
C73 C74 H74 120.9
C74 C75 C76 121.0(11)
C74 C75 H75 119.5
C76 C75 H75 119.5
C78 C76 C77 118.0(10)
C78 C76 C75 124.8(11)
C77 C76 C75 117.2(10)
N15 C77 N16 115.2(9)
N15 C77 C76 122.8(9)
N16 C77 C76 122.0(9)
C79 C78 C76 119.1(11)
C79 C78 H78 120.5
C76 C78 H78 120.5
C80 C79 C78 118.3(11)
C80 C79 H79 120.8
C78 C79 H79 120.8
N16 C80 C79 125.8(11)
N16 C80 H80 117.1
C79 C80 H80 117.1
C86 C81 C82 118.7(10)
C86 C81 N20 121.5(10)
C82 C81 N20 119.6(10)
C83 C82 C81 121.1(12)
C83 C82 H82 119.4
C81 C82 H82 119.4
C84 C83 C82 119.4(12)
C84 C83 H83 120.3
C82 C83 H83 120.3
C83 C84 C85 118.8(11)
C83 C84 N17 116.9(12)
C85 C84 N17 124.2(12)
C86 C85 C84 120.5(12)
C86 C85 H85 119.7
C84 C85 H85 119.7
C81 C86 C85 120.4(12)
C81 C86 H86 119.8
C85 C86 H86 119.8
N17 C87 C88 117.1(15)
N17 C87 H87 121.4
C88 C87 H87 121.4
N18 C88 C89 123.0(14)
N18 C88 C87 120.9(15)
C89 C88 C87 115.4(15)
C90 C89 C88 114.7(15)
C90 C89 H89 122.6
C88 C89 H89 122.6
C89 C90 C91 124.0(16)
C89 C90 H90 118.0
C91 C90 H90 118.0
C93 C91 C92 113.7(15)
C93 C91 C90 127.8(17)
C92 C91 C90 118.5(14)
N19 C92 N18 116.6(16)
N19 C92 C91 127.1(14)
N18 C92 C91 116.3(14)
C94 C93 C91 119.5(17)
C94 C93 H93 120.3
C91 C93 H93 120.3
C93 C94 C95 121.8(18)
C93 C94 H94 119.1
C95 C94 H94 119.1
N19 C95 C94 123.4(16)
N19 C95 H95 118.3
C94 C95 H95 118.3
C101 N21 C105 118.2(11)
C101 N21 Ag9 115.1(9)
C105 N21 Ag9 125.6(9)
C108 N22 C105 118.5(10)
C108 N22 Ag10 114.6(7)
C105 N22 Ag10 126.1(8)
C109 N23 C110 123.4(11)
C109 N23 Ag10 113.3(8)
C110 N23 Ag10 121.3(8)
C122 N24 C119 122.0(9)
C122 N24 Ag5 114.2(7)
C119 N24 Ag5 122.7(6)
C123 N25 C127 118.5(8)
C123 N25 Ag5 113.5(5)
C127 N25 Ag5 125.6(6)
C130 N26 C127 117.0(9)
C137 N27 C134 118.8(9)
C137 N27 Ag8 112.8(7)
C134 N27 Ag8 127.5(6)
C138 N28 C142 120.1(10)
C138 N28 Ag8 115.6(7)
C142 N28 Ag8 120.7(8)
C142 N29 C145 114.9(14)
C142 N29 Ag7 122.5(10)
C145 N29 Ag7 117.1(11)
C116 N30 C131 122.8(9)
C116 N30 C113 120.1(8)
C131 N30 C113 117.0(8)
N21 C101 C102 123.9(12)
N21 C101 H101 118.1
C102 C101 H101 118.1
C103 C102 C101 117.4(13)
C103 C102 H102 121.3
C101 C102 H102 121.3
C102 C103 C104 121.1(13)
C102 C103 H103 119.5
C104 C103 H103 119.5
C103 C104 C106 127.0(12)
C103 C104 C105 118.1(11)
C106 C104 C105 114.8(11)
N21 C105 N22 116.4(11)
N21 C105 C104 120.8(10)
N22 C105 C104 122.8(10)
C107 C106 C104 122.0(12)
C107 C106 H106 119.0
C104 C106 H106 119.0
C106 C107 C108 119.4(12)
C106 C107 H107 120.3
C108 C107 H107 120.3
N22 C108 C107 122.2(10)
N22 C108 C109 119.6(10)
C107 C108 C109 118.2(10)
N23 C109 C108 119.0(11)
N23 C109 H109 120.5
C108 C109 H109 120.5
C115 C110 C111 120.8(11)
C115 C110 N23 116.3(11)
C111 C110 N23 122.9(11)
C112 C111 C110 119.6(12)
C112 C111 H111 120.2
C110 C111 H111 120.2
C111 C112 C113 120.0(12)
C111 C112 H112 120.0
C113 C112 H112 120.0
C112 C113 C114 120.2(11)
C112 C113 N30 118.4(11)
C114 C113 N30 121.5(10)
C115 C114 C113 121.0(11)
C115 C114 H114 119.5
C113 C114 H114 119.5
C114 C115 C110 118.3(11)
C114 C115 H115 120.8
C110 C115 H115 120.8
C117 C116 C121 118.2(9)
C117 C116 N30 119.8(9)
C121 C116 N30 122.0(8)
C116 C117 C118 121.0(10)
C116 C117 H117 119.5
C118 C117 H117 119.5
C119 C118 C117 119.3(10)
C119 C118 H118 120.4
C117 C118 H118 120.4
C118 C119 C120 118.7(9)
C118 C119 N24 122.4(9)
C120 C119 N24 118.1(9)
C121 C120 C119 121.6(10)
C121 C120 H120 119.2
C119 C120 H120 119.2
C120 C121 C116 120.8(9)
C120 C121 H121 119.6
C116 C121 H121 119.6
N24 C122 C123 119.9(9)
N24 C122 H122 120.0
C123 C122 H122 120.0
N25 C123 C124 122.5(9)
N25 C123 C122 119.4(8)
C124 C123 C122 117.8(9)
C125 C124 C123 119.3(9)
C125 C124 H124 120.3
C123 C124 H124 120.3
C124 C125 C126 120.1(9)
C124 C125 H125 120.0
C126 C125 H125 120.0
C128 C126 C125 125.2(8)
C128 C126 C127 117.4(8)
C125 C126 C127 117.5(8)
N26 C127 N25 116.7(8)
N26 C127 C126 121.2(8)
N25 C127 C126 122.1(8)
C129 C128 C126 120.9(9)
C129 C128 H128 119.5
C126 C128 H128 119.5
C128 C129 C130 116.4(10)
C128 C129 H129 121.8
C130 C129 H129 121.8
N26 C130 C129 126.6(10)
N26 C130 H130 116.7
C129 C130 H130 116.7
C136 C131 C132 121.1(9)
C136 C131 N30 117.9(10)
C132 C131 N30 120.8(9)
C133 C132 C131 120.8(10)
C133 C132 H132 119.6
C131 C132 H132 119.6
C132 C133 C134 119.0(10)
C132 C133 H133 120.5
C134 C133 H133 120.5
C133 C134 C135 119.8(9)
C133 C134 N27 115.4(9)
C135 C134 N27 124.6(9)
C136 C135 C134 120.4(9)
C136 C135 H135 119.8
C134 C135 H135 119.8
C135 C136 C131 118.8(10)
C135 C136 H136 120.6
C131 C136 H136 120.6
N27 C137 C138 118.7(10)
N27 C137 H137 120.7
C138 C137 H137 120.7
N28 C138 C137 120.0(10)
N28 C138 C139 122.3(10)
C137 C138 C139 117.6(10)
C140 C139 C138 118.7(12)
C140 C139 H139 120.7
C138 C139 H139 120.7
C139 C140 C141 120.8(13)
C139 C140 H140 119.6
C141 C140 H140 119.6
C143 C141 C142 116.1(13)
C143 C141 C140 125.8(14)
C142 C141 C140 118.1(12)
N29 C142 N28 115.0(12)
N29 C142 C141 125.1(12)
N28 C142 C141 119.9(12)
C144 C143 C141 119.6(16)
C144 C143 H143 120.2
C141 C143 H143 120.2
C143 C144 C145 120.6(17)
C143 C144 H144 119.7
C145 C144 H144 119.7
N29 C145 C144 123.7(17)
N29 C145 H145 118.1
C144 C145 H145 118.1
C151 N31 C155 114.6(11)
C158 N32 C155 118.7(10)
C158 N32 Ag11 119.2(7)
C155 N32 Ag11 122.1(8)
C159 N33 C160 123.5(11)
C159 N33 Ag11 114.9(8)
C160 N33 Ag11 121.2(8)
C172 N34 C169 120.1(10)
C172 N34 Ag10 111.8(7)
C169 N34 Ag10 126.7(7)
C177 N35 C173 118.3(10)
C177 N35 Ag10 120.9(7)
C173 N35 Ag10 118.4(7)
C180 N36 C177 117.7(12)
C180 N36 Ag9 118.2(8)
C177 N36 Ag9 114.2(8)
C187 N37 C184 118.3(11)
C187 N37 Ag8 113.7(8)
C184 N37 Ag8 127.0(8)
C192 N38 C188 121.3(10)
C192 N38 Ag8 122.6(8)
C188 N38 Ag8 115.0(7)
C195 N39 C192 116.0(12)
C195 N39 Ag7 115.6(10)
C192 N39 Ag7 127.7(9)
C181 N40 C166 119.6(9)
C181 N40 C163 121.4(10)
C166 N40 C163 119.0(9)
N31 C151 C152 126.0(13)
N31 C151 H151 117.0
C152 C151 H151 117.0
C153 C152 C151 118.9(13)
C153 C152 H152 120.6
C151 C152 H152 120.6
C152 C153 C154 119.3(13)
C152 C153 H153 120.4
C154 C153 H153 120.4
C156 C154 C153 126.1(12)
C156 C154 C155 116.0(11)
C153 C154 C155 117.9(12)
N32 C155 N31 115.4(11)
N32 C155 C154 121.3(11)
N31 C155 C154 123.3(10)
C157 C156 C154 122.6(13)
C157 C156 H156 118.7
C154 C156 H156 118.7
C156 C157 C158 116.9(12)
C156 C157 H157 121.5
C158 C157 H157 121.5
N32 C158 C157 124.1(11)
N32 C158 C159 117.1(11)
C157 C158 C159 118.5(11)
N33 C159 C158 120.4(12)
N33 C159 H159 119.8
C158 C159 H159 119.8
C165 C160 C161 119.0(9)
C165 C160 N33 123.6(11)
C161 C160 N33 117.4(11)
C162 C161 C160 121.5(11)
C162 C161 H161 119.3
C160 C161 H161 119.3
C161 C162 C163 119.0(11)
C161 C162 H162 120.5
C163 C162 H162 120.5
C164 C163 C162 120.8(10)
C164 C163 N40 118.4(10)
C162 C163 N40 120.4(10)
C163 C164 C165 119.6(12)
C163 C164 H164 120.2
C165 C164 H164 120.2
C160 C165 C164 120.1(11)
C160 C165 H165 120.0
C164 C165 H165 120.0
C167 C166 C171 120.4(11)
C167 C166 N40 118.3(11)
C171 C166 N40 121.3(11)
C166 C167 C168 120.0(11)
C166 C167 H167 120.0
C168 C167 H167 120.0
C167 C168 C169 119.7(10)
C167 C168 H168 120.2
C169 C168 H168 120.2
C170 C169 C168 118.9(10)
C170 C169 N34 115.7(10)
C168 C169 N34 124.8(10)
C171 C170 C169 121.4(11)
C171 C170 H170 119.3
C169 C170 H170 119.3
C170 C171 C166 119.5(11)
C170 C171 H171 120.3
C166 C171 H171 120.3
N34 C172 C173 119.1(10)
N34 C172 H172 120.5
C173 C172 H172 120.5
N35 C173 C174 121.9(11)
N35 C173 C172 118.1(9)
C174 C173 C172 117.5(10)
C175 C174 C173 121.7(12)
C175 C174 H174 119.2
C173 C174 H174 119.2
C174 C175 C176 116.1(12)
C174 C175 H175 121.9
C176 C175 H175 121.9
C175 C176 C177 121.3(11)
C175 C176 C178 123.9(12)
C177 C176 C178 114.8(11)
N35 C177 N36 115.0(10)
N35 C177 C176 120.6(11)
N36 C177 C176 124.3(11)
C179 C178 C176 121.5(13)
C179 C178 H178 119.3
C176 C178 H178 119.3
C178 C179 C180 118.2(14)
C178 C179 H179 120.9
C180 C179 H179 120.9
N36 C180 C179 123.5(14)
N36 C180 H180 118.2
C179 C180 H180 118.2
C186 C181 N40 122.9(10)
C186 C181 C182 119.5(10)
N40 C181 C182 117.5(10)
C183 C182 C181 119.6(11)
C183 C182 H182 120.2
C181 C182 H182 120.2
C184 C183 C182 121.3(10)
C184 C183 H183 119.4
C182 C183 H183 119.4
C183 C184 N37 125.0(10)
C183 C184 C185 118.3(10)
N37 C184 C185 116.6(11)
C186 C185 C184 121.4(11)
C186 C185 H185 119.3
C184 C185 H185 119.3
C185 C186 C181 119.6(11)
C185 C186 H186 120.2
C181 C186 H186 120.2
N37 C187 C188 119.8(12)
N37 C187 H187 120.1
C188 C187 H187 120.1
N38 C188 C189 120.9(11)
N38 C188 C187 119.1(10)
C189 C188 C187 119.9(11)
C190 C189 C188 118.6(12)
C190 C189 H189 120.7
C188 C189 H189 120.7
C189 C190 C191 123.2(13)
C189 C190 H190 118.4
C191 C190 H190 118.4
C193 C191 C192 119.4(12)
C193 C191 C190 125.1(13)
C192 C191 C190 115.5(11)
N38 C192 N39 117.5(11)
N38 C192 C191 120.5(11)
N39 C192 C191 121.9(11)
C194 C193 C191 117.2(14)
C194 C193 H193 121.4
C191 C193 H193 121.4
C193 C194 C195 122.5(15)
C193 C194 H194 118.7
C195 C194 H194 118.7
N39 C195 C194 122.6(14)
N39 C195 H195 118.7
C194 C195 H195 118.7
C201 N41 C205 116.7(10)
C201 N41 Ag5 119.1(8)
C205 N41 Ag5 115.4(8)
C208 N42 C205 119.2(9)
C208 N42 Ag6 119.2(7)
C205 N42 Ag6 120.7(7)
C209 N43 C210 122.3(9)
C209 N43 Ag6 111.8(7)
C210 N43 Ag6 124.7(6)
C222 N44 C219 121.1(6)
C222 N44 Ag2 111.6(5)
C219 N44 Ag2 124.7(5)
C223 N45 C227 116.6(6)
C223 N45 Ag2 115.7(5)
C227 N45 Ag2 126.6(5)
C230 N46 C227 118.9(7)
C230 N46 Ag1 113.8(6)
C227 N46 Ag1 127.1(5)
C237 N47 C234 120.4(14)
C237 N47 Ag7 119.7(11)
C234 N47 Ag7 120.0(10)
C238 N48 C242 118.6(14)
C238 N48 Ag7 117.2(10)
C242 N48 Ag7 124.2(11)
C245 N49 C242 112.7(16)
C231 N50 C216 120.4(8)
C231 N50 C213 121.8(7)
C216 N50 C213 116.6(8)
N41 C201 C202 123.3(12)
N41 C201 H201 118.4
C202 C201 H201 118.4
C203 C202 C201 119.6(13)
C203 C202 H202 120.2
C201 C202 H202 120.2
C202 C203 C204 121.2(13)
C202 C203 H203 119.4
C204 C203 H203 119.4
C205 C204 C203 115.7(11)
C205 C204 C206 117.1(11)
C203 C204 C206 127.2(12)
N42 C205 N41 115.6(10)
N42 C205 C204 120.9(9)
N41 C205 C204 123.4(10)
C207 C206 C204 122.6(12)
C207 C206 H206 118.7
C204 C206 H206 118.7
C206 C207 C208 114.0(12)
C206 C207 H207 123.0
C208 C207 H207 123.0
N42 C208 C207 126.0(10)
N42 C208 C209 117.4(10)
C207 C208 C209 116.5(10)
N43 C209 C208 120.5(10)
N43 C209 H209 119.7
C208 C209 H209 119.7
C211 C210 C215 120.4(9)
C211 C210 N43 123.7(9)
C215 C210 N43 115.7(8)
C212 C211 C210 119.2(9)
C212 C211 H211 120.4
C210 C211 H211 120.4
C213 C212 C211 120.3(9)
C213 C212 H212 119.9
C211 C212 H212 119.9
C212 C213 C214 120.3(9)
C212 C213 N50 118.4(8)
C214 C213 N50 121.3(9)
C215 C214 C213 119.1(9)
C215 C214 H214 120.5
C213 C214 H214 120.5
C214 C215 C210 120.6(9)
C214 C215 H215 119.7
C210 C215 H215 119.7
C217 C216 C221 118.6(8)
C217 C216 N50 119.8(7)
C221 C216 N50 121.6(8)
C216 C217 C218 121.2(8)
C216 C217 H217 119.4
C218 C217 H217 119.4
C219 C218 C217 120.0(8)
C219 C218 H218 120.0
C217 C218 H218 120.0
C220 C219 C218 119.7(7)
C220 C219 N44 116.5(7)
C218 C219 N44 123.5(7)
C219 C220 C221 119.3(8)
C219 C220 H220 120.3
C221 C220 H220 120.3
C216 C221 C220 121.2(9)
C216 C221 H221 119.4
C220 C221 H221 119.4
N44 C222 C223 120.3(7)
N44 C222 H222 119.9
C223 C222 H222 119.9
N45 C223 C224 123.4(7)
N45 C223 C222 117.8(7)
C224 C223 C222 118.7(7)
C225 C224 C223 120.1(7)
C225 C224 H224 120.0
C223 C224 H224 120.0
C224 C225 C226 118.2(8)
C224 C225 H225 120.9
C226 C225 H225 120.9
C228 C226 C227 117.6(7)
C228 C226 C225 123.7(8)
C227 C226 C225 118.6(7)
N45 C227 N46 115.6(7)
N45 C227 C226 123.1(7)
N46 C227 C226 121.2(7)
C229 C228 C226 120.0(8)
C229 C228 H228 120.0
C226 C228 H228 120.0
C228 C229 C230 119.1(9)
C228 C229 H229 120.4
C230 C229 H229 120.4
N46 C230 C229 122.6(8)
N46 C230 H230 118.7
C229 C230 H230 118.7
C232 C231 C236 120.0
C232 C231 N50 118.2(6)
C236 C231 N50 121.4(6)
C231 C232 C233 120.0
C231 C232 H232 120.0
C233 C232 H232 120.0
C234 C233 C232 120.0
C234 C233 H233 120.0
C232 C233 H233 120.0
C233 C234 C235 120.0
C233 C234 N47 117.0(8)
C235 C234 N47 122.7(8)
C234 C235 C236 120.0
C234 C235 H235 120.0
C236 C235 H235 120.0
C235 C236 C231 120.0
C235 C236 H236 120.0
C231 C236 H236 120.0
N47 C237 C238 122.6(16)
N47 C237 H237 118.7
C238 C237 H237 118.7
N48 C238 C239 122.8(14)
N48 C238 C237 114.3(14)
C239 C238 C237 122.7(16)
C240 C239 C238 121.0(16)
C240 C239 H239 119.5
C238 C239 H239 119.5
C239 C240 C241 117.6(16)
C239 C240 H240 121.2
C241 C240 H240 121.2
C243 C241 C242 116.4(15)
C243 C241 C240 125.1(17)
C242 C241 C240 118.5(14)
N48 C242 N49 113.6(15)
N48 C242 C241 121.5(14)
N49 C242 C241 124.9(14)
C244 C243 C241 119.3(18)
C244 C243 H243 120.3
C241 C243 H243 120.3
C243 C244 C245 120.4(19)
C243 C244 H244 119.8
C245 C244 H244 119.8
C244 C245 N49 126.3(18)
C244 C245 H245 116.9
N49 C245 H245 116.9
C251 N51 C255 117.3(9)
C251 N51 Ag5 114.2(7)
C255 N51 Ag5 128.2(7)
C258 N52 C255 117.3(8)
C258 N52 Ag6 115.2(6)
C255 N52 Ag6 126.1(6)
C259 N53 C260 122.6(8)
C259 N53 Ag6 112.3(7)
C260 N53 Ag6 123.3(6)
C272 N54 C269 122.6(10)
C272 N54 Ag3 113.0(8)
C269 N54 Ag3 122.9(7)
C273 N55 C277 116.2(10)
C273 N55 Ag3 118.3(7)
C277 N55 Ag3 125.4(8)
C280 N56 C277 113.3(12)
C287 N57 C284 123.7(7)
C287 N57 Ag2 110.3(6)
C284 N57 Ag2 124.7(5)
C292 N58 C288 119.0(7)
C292 N58 Ag2 123.0(6)
C288 N58 Ag2 117.5(5)
C292 N59 C295 114.1(8)
C292 N59 Ag1 121.0(7)
C295 N59 Ag1 119.5(6)
C266 N60 C263 121.7(7)
C266 N60 C281 122.2(7)
C263 N60 C281 116.0(7)
N51 C251 C252 124.5(10)
N51 C251 H251 117.8
C252 C251 H251 117.8
C253 C252 C251 119.0(11)
C253 C252 H252 120.5
C251 C252 H252 120.5
C252 C253 C254 118.5(11)
C252 C253 H253 120.8
C254 C253 H253 120.8
C255 C254 C253 119.1(9)
C255 C254 C256 117.1(9)
C253 C254 C256 123.8(10)
N52 C255 N51 115.0(9)
N52 C255 C254 123.5(8)
N51 C255 C254 121.6(9)
C257 C256 C254 119.3(10)
C257 C256 H256 120.3
C254 C256 H256 120.3
C256 C257 C258 119.7(10)
C256 C257 H257 120.1
C258 C257 H257 120.1
N52 C258 C257 123.0(9)
N52 C258 C259 117.7(9)
C257 C258 C259 119.3(8)
N53 C259 C258 120.3(9)
N53 C259 H259 119.8
C258 C259 H259 119.8
C261 C260 C265 118.8(8)
C261 C260 N53 117.4(8)
C265 C260 N53 123.3(9)
C260 C261 C262 121.5(8)
C260 C261 H261 119.3
C262 C261 H261 119.3
C261 C262 C263 119.2(9)
C261 C262 H262 120.4
C263 C262 H262 120.4
C264 C263 C262 118.2(8)
C264 C263 N60 121.3(7)
C262 C263 N60 120.5(8)
C265 C264 C263 121.8(8)
C265 C264 H264 119.1
C263 C264 H264 119.1
C264 C265 C260 120.5(9)
C264 C265 H265 119.8
C260 C265 H265 119.8
C271 C266 C267 117.9(9)
C271 C266 N60 121.8(7)
C267 C266 N60 120.2(9)
C268 C267 C266 122.3(10)
C268 C267 H267 118.9
C266 C267 H267 118.9
C267 C268 C269 119.3(9)
C267 C268 H268 120.3
C269 C268 H268 120.3
C270 C269 C268 118.1(9)
C270 C269 N54 117.0(9)
C268 C269 N54 124.8(9)
C271 C270 C269 121.9(9)
C271 C270 H270 119.1
C269 C270 H270 119.1
C270 C271 C266 119.9(9)
C270 C271 H271 120.0
C266 C271 H271 120.0
N54 C272 C273 124.2(11)
N54 C272 H272 117.9
C273 C272 H272 117.9
N55 C273 C274 126.0(11)
N55 C273 C272 115.5(9)
C274 C273 C272 118.3(11)
C275 C274 C273 116.7(12)
C275 C274 H274 121.6
C273 C274 H274 121.6
C274 C275 C276 119.0(12)
C274 C275 H275 120.5
C276 C275 H275 120.5
C277 C276 C278 117.1(11)
C277 C276 C275 119.5(11)
C278 C276 C275 123.4(12)
N55 C277 N56 112.3(11)
N55 C277 C276 122.4(11)
N56 C277 C276 125.1(11)
C279 C278 C276 119.1(13)
C279 C278 H278 120.5
C276 C278 H278 120.5
C278 C279 C280 117.7(14)
C278 C279 H279 121.1
C280 C279 H279 121.1
N56 C280 C279 127.3(14)
N56 C280 H280 116.3
C279 C280 H280 116.3
C286 C281 C282 120.7(7)
C286 C281 N60 119.7(7)
C282 C281 N60 119.6(7)
C281 C282 C283 119.4(8)
C281 C282 H282 120.3
C283 C282 H282 120.3
C284 C283 C282 120.2(8)
C284 C283 H283 119.9
C282 C283 H283 119.9
C283 C284 N57 116.9(7)
C283 C284 C285 119.9(7)
N57 C284 C285 122.9(7)
C286 C285 C284 118.1(8)
C286 C285 H285 121.0
C284 C285 H285 121.0
C281 C286 C285 121.3(8)
C281 C286 H286 119.3
C285 C286 H286 119.3
N57 C287 C288 122.2(9)
N57 C287 H287 118.9
C288 C287 H287 118.9
N58 C288 C289 123.4(9)
N58 C288 C287 117.2(8)
C289 C288 C287 118.8(9)
C290 C289 C288 118.3(11)
C290 C289 H289 120.8
C288 C289 H289 120.8
C289 C290 C291 119.5(11)
C289 C290 H290 120.3
C291 C290 H290 120.3
C293 C291 C292 116.0(10)
C293 C291 C290 124.9(10)
C292 C291 C290 119.0(9)
N58 C292 N59 114.5(8)
N58 C292 C291 120.6(8)
N59 C292 C291 124.3(8)
C294 C293 C291 119.3(11)
C294 C293 H293 120.3
C291 C293 H293 120.3
C293 C294 C295 120.6(12)
C293 C294 H294 119.7
C295 C294 H294 119.7
C294 C295 N59 124.3(11)
C294 C295 H295 117.8
N59 C295 H295 117.8
O4 Cl1 O3 108.4(10)
O4 Cl1 O1 108.2(10)
O3 Cl1 O1 109.7(11)
O4 Cl1 O2 110.0(10)
O3 Cl1 O2 108.7(10)
O1 Cl1 O2 111.8(10)
O1' Cl1' O4' 107.8(11)
O1' Cl1' O2' 112.4(11)
O4' Cl1' O2' 110.5(11)
O1' Cl1' O3' 109.4(11)
O4' Cl1' O3' 108.7(10)
O2' Cl1' O3' 108.0(10)
O7 Cl2 O5 107.7(8)
O7 Cl2 O8 111.4(10)
O5 Cl2 O8 111.7(9)
O7 Cl2 O6 111.2(10)
O5 Cl2 O6 109.5(9)
O8 Cl2 O6 105.3(9)
O8' Cl2' O7' 108.3(12)
O8' Cl2' O6' 109.3(12)
O7' Cl2' O6' 112.7(12)
O8' Cl2' O5' 110.7(12)
O7' Cl2' O5' 108.6(12)
O6' Cl2' O5' 107.2(12)
O2A S1A O1A 124.2(9)
O2A S1A N1A 103.6(7)
O1A S1A N1A 111.8(8)
O2A S1A C1A 110.5(8)
O1A S1A C1A 102.8(8)
N1A S1A C1A 102.0(8)
O3A S2A O4A 118.6(14)
O3A S2A N1A 119.7(11)
O4A S2A N1A 107.3(12)
O3A S2A C2A 103.5(11)
O4A S2A C2A 102.4(12)
N1A S2A C2A 102.4(9)
S2A N1A S1A 126.3(9)
F1A C1A F2A 109.2(15)
F1A C1A F3A 104.2(15)
F2A C1A F3A 110.4(15)
F1A C1A S1A 109.3(12)
F2A C1A S1A 113.9(13)
F3A C1A S1A 109.5(10)
F5A C2A F6A 110.4(18)
F5A C2A F4A 107.2(18)
F6A C2A F4A 114.5(18)
F5A C2A S2A 111.3(15)
F6A C2A S2A 107.6(14)
F4A C2A S2A 105.7(13)
O1B S1B O2B 117.5(11)
O1B S1B N1B 113.8(12)
O2B S1B N1B 107.8(10)
O1B S1B C1B 105.6(11)
O2B S1B C1B 99.7(11)
N1B S1B C1B 111.6(11)
O4B S2B O3B 122.5(15)
O4B S2B N1B 120.5(12)
O3B S2B N1B 102.6(13)
O4B S2B C2B 102.3(12)
O3B S2B C2B 100.4(13)
N1B S2B C2B 105.6(11)
F2B C1B F1B 109.4(19)
F2B C1B F3B 112(2)
F1B C1B F3B 104.7(18)
F2B C1B S1B 109.3(15)
F1B C1B S1B 109.8(14)
F3B C1B S1B 111.5(16)
S1B N1B S2B 119.6(11)
F6B C2B F5B 113(2)
F6B C2B F4B 108.5(19)
F5B C2B F4B 106.4(19)
F6B C2B S2B 113.6(17)
F5B C2B S2B 103.6(16)
F4B C2B S2B 111.8(14)
O3C S2C O4C 115(2)
O3C S2C N1C 105.6(17)
O4C S2C N1C 108(2)
O3C S2C C2C 120.3(19)
O4C S2C C2C 95.5(19)
N1C S2C C2C 112.0(16)
O1C S1C O2C 125(2)
O1C S1C N1C 108.2(18)
O2C S1C N1C 113.7(16)
O1C S1C C1C 103.0(18)
O2C S1C C1C 99.4(15)
N1C S1C C1C 105.1(15)
S2C N1C S1C 125.6(18)
F3C C1C F1C 114(2)
F3C C1C F2C 105(2)
F1C C1C F2C 111(2)
F3C C1C S1C 108(2)
F1C C1C S1C 108.2(18)
F2C C1C S1C 110(2)
F5C C2C F4C 120(3)
F5C C2C F6C 106(3)
F4C C2C F6C 102(2)
F5C C2C S2C 109(2)
F4C C2C S2C 109(2)
F6C C2C S2C 110(2)
S1E N1E S2E 129.0(15)
F6E C2E F5E 114(3)
F6E C2E F4E 126(3)
F5E C2E F4E 109(3)
F6E C2E S2E 99(2)
F5E C2E S2E 100(2)
F4E C2E S2E 105(2)
O2E S1E N1E 136(2)
O2E S1E O1E 121(2)
N1E S1E O1E 101.0(18)
O2E S1E C1E 100(2)
N1E S1E C1E 94.3(13)
O1E S1E C1E 88.3(17)
O3E S2E O4E 112.7(17)
O3E S2E N1E 137.3(17)
O4E S2E N1E 95.3(13)
O3E S2E C2E 112.3(16)
O4E S2E C2E 98.5(14)
N1E S2E C2E 93.4(12)
F2E C1E F3E 117(3)
F2E C1E F1E 116(3)
F3E C1E F1E 116(3)
F2E C1E S1E 99(2)
F3E C1E S1E 100(2)
F1E C1E S1E 105(2)
O2F S1F O1F 107(2)
O2F S1F N1F 121.1(18)
O1F S1F N1F 93.9(18)
O2F S1F C1F 122.4(16)
O1F S1F C1F 97.3(17)
N1F S1F C1F 108.1(17)
O2F S1F O3F 87.8(18)
O1F S1F O3F 165(2)
N1F S1F O3F 73.6(13)
C1F S1F O3F 78.6(16)
O4F S2F N1F 114(2)
O4F S2F O3F 99(2)
N1F S2F O3F 87.6(16)
O4F S2F C2F 114(2)
N1F S2F C2F 132(2)
O3F S2F C2F 86.9(16)
S2F N1F S1F 107.4(17)
F1F C1F F3F 110(3)
F1F C1F F2F 100(2)
F3F C1F F2F 100(3)
F1F C1F S1F 116(2)
F3F C1F S1F 117(2)
F2F C1F S1F 112(2)
S2F O3F S1F 85.4(16)
F5F C2F F6F 108(3)
F5F C2F F4F 109(3)
F6F C2F F4F 100(3)
F5F C2F S2F 128(3)
F6F C2F S2F 105(2)
F4F C2F S2F 103(2)
N1S C1S C2S 172(2)
C1S C2S H2S1 107.4
C1S C2S H2S2 109.4
H2S1 C2S H2S2 109.5
C1S C2S H2S3 111.6
H2S1 C2S H2S3 109.5
H2S2 C2S H2S3 109.5
N2S C3S C4S 169(3)
C3S C4S H4SA 109.5
C3S C4S H4SB 109.5
H4SA C4S H4SB 109.5
C3S C4S H4SC 109.5
H4SA C4S H4SC 109.5
H4SB C4S H4SC 109.5
N3S C5S C6S 172(3)
C5S C6S H6SA 108.8
C5S C6S H6SB 110.3
H6SA C6S H6SB 109.5
C5S C6S H6SC 109.3
H6SA C6S H6SC 109.5
H6SB C6S H6SC 109.5
C9S C10S H10A 108.9
C9S C10S H10B 109.5
H10A C10S H10B 109.5
C9S C10S H10C 110.0
H10A C10S H10C 109.5
H10B C10S H10C 109.5
N5S C9S C10S 163(4)

loop_
_geom_bond_atom_site_label_1
_geom_bond_atom_site_label_2
_geom_bond_distance
Ag1 N46 2.251(7)
Ag1 N59 2.273(8)
Ag1 N4 2.401(8)
Ag1 N5 2.415(7)
Ag1 Ag2 2.8228(9)
Ag2 N58 2.226(7)
Ag2 N45 2.267(6)
Ag2 N44 2.399(6)
Ag2 N57 2.447(7)
Ag3 N16 2.256(9)
Ag3 N9 2.257(11)
Ag3 N55 2.385(9)
Ag3 N54 2.472(10)
Ag3 Ag4 2.8351(12)
Ag4 N15 2.249(9)
Ag4 N8 2.280(9)
Ag4 N14 2.427(8)
Ag4 N7 2.471(8)
Ag5 N51 2.246(10)
Ag5 N41 2.325(11)
Ag5 N25 2.397(7)
Ag5 N24 2.421(9)
Ag5 Ag6 2.8262(10)
Ag6 N42 2.247(9)
Ag6 N52 2.260(8)
Ag6 N53 2.400(8)
Ag6 N43 2.478(9)
Ag7 N39 2.247(11)
Ag7 N29 2.264(16)
Ag7 N47 2.404(16)
Ag7 N48 2.520(15)
Ag7 Ag8 2.861(2)
Ag8 N28 2.269(10)
Ag8 N38 2.299(9)
Ag8 N37 2.404(11)
Ag8 N27 2.443(9)
Ag9 N21 2.271(11)
Ag9 N18 2.303(17)
Ag9 N36 2.367(12)
Ag9 N17 2.464(18)
Ag9 Ag10 2.816(2)
Ag10 N35 2.251(10)
Ag10 N22 2.298(9)
Ag10 N23 2.427(12)
Ag10 N34 2.470(10)
Ag11 N1 2.283(9)
Ag11 N11 2.317(10)
Ag11 N32 2.371(10)
Ag11 N33 2.475(10)
Ag11 Ag12 2.8303(13)
Ag12 N12 2.240(10)
Ag12 N2 2.275(9)
Ag12 N3 2.403(9)
Ag12 N13 2.498(9)
N1 C1 1.319(10)
N1 C5 1.369(7)
N2 C8 1.332(8)
N2 C5 1.368(7)
N3 C9 1.240(10)
N3 C10 1.442(10)
N4 C22 1.272(9)
N4 C19 1.426(10)
N5 C23 1.327(7)
N5 C27 1.367(9)
N6 C30 1.289(10)
N6 C27 1.347(9)
N7 C37 1.289(10)
N7 C34 1.420(10)
N8 C38 1.344(8)
N8 C42 1.361(11)
N9 C45 1.334(8)
N9 C42 1.365(8)
N10 C16 1.404(9)
N10 C31 1.425(9)
N10 C13 1.447(9)
C1 C2 1.378(10)
C1 H1 0.9500
C2 C3 1.352(11)
C2 H2 0.9500
C3 C4 1.413(10)
C3 H3 0.9500
C4 C6 1.415(10)
C4 C5 1.416(11)
C6 C7 1.356(8)
C6 H6 0.9500
C7 C8 1.398(10)
C7 H7 0.9500
C8 C9 1.485(11)
C9 H9 0.9500
C10 C15 1.387(11)
C10 C11 1.392(11)
C11 C12 1.363(11)
C11 H11 0.9500
C12 C13 1.370(11)
C12 H12 0.9500
C13 C14 1.400(11)
C14 C15 1.366(9)
C14 H14 0.9500
C15 H15 0.9500
C16 C17 1.379(9)
C16 C21 1.415(10)
C17 C18 1.376(9)
C17 H17 0.9500
C18 C19 1.398(10)
C18 H18 0.9500
C19 C20 1.382(9)
C20 C21 1.393(9)
C20 H20 0.9500
C21 H21 0.9500
C22 C23 1.474(10)
C22 H22 0.9500
C23 C24 1.407(7)
C24 C25 1.339(11)
C24 H24 0.9500
C25 C26 1.404(11)
C25 H25 0.9500
C26 C28 1.410(11)
C26 C27 1.416(10)
C28 C29 1.364(11)
C28 H28 0.9500
C29 C30 1.389(9)
C29 H29 0.9500
C30 H30 0.9500
C31 C36 1.373(10)
C31 C32 1.419(10)
C32 C33 1.386(10)
C32 H32 0.9500
C33 C34 1.376(10)
C33 H33 0.9500
C34 C35 1.403(9)
C35 C36 1.384(9)
C35 H35 0.9500
C36 H36 0.9500
C37 C38 1.438(11)
C37 H37 0.9500
C38 C39 1.386(8)
C39 C40 1.362(8)
C39 H39 0.9500
C40 C41 1.402(8)
C40 H40 0.9500
C41 C43 1.412(8)
C41 C42 1.414(13)
C43 C44 1.327(15)
C43 H43 0.9500
C44 C45 1.368(10)
C44 H44 0.9500
C45 H45 0.9500
N11 C51 1.314(12)
N11 C55 1.372(11)
N12 C58 1.318(11)
N12 C55 1.370(8)
N13 C59 1.231(10)
N13 C60 1.425(10)
N14 C72 1.229(10)
N14 C69 1.402(9)
N15 C73 1.348(10)
N15 C77 1.369(9)
N16 C80 1.305(10)
N16 C77 1.374(10)
N17 C87 1.292(14)
N17 C84 1.424(12)
N18 C88 1.368(14)
N18 C92 1.384(13)
N19 C95 1.335(8)
N19 C92 1.344(12)
N20 C66 1.408(10)
N20 C81 1.418(11)
N20 C63 1.435(10)
C51 C52 1.376(13)
C51 H51 0.9500
C52 C53 1.359(13)
C52 H52 0.9500
C53 C54 1.388(13)
C53 H53 0.9500
C54 C56 1.407(13)
C54 C55 1.424(12)
C56 C57 1.360(8)
C56 H56 0.9500
C57 C58 1.411(10)
C57 H57 0.9500
C58 C59 1.482(10)
C59 H59 0.9500
C60 C65 1.363(11)
C60 C61 1.386(10)
C61 C62 1.341(11)
C61 H61 0.9500
C62 C63 1.387(11)
C62 H62 0.9500
C63 C64 1.391(11)
C64 C65 1.357(11)
C64 H64 0.9500
C65 H65 0.9500
C66 C71 1.381(11)
C66 C67 1.381(10)
C67 C68 1.358(11)
C67 H67 0.9500
C68 C69 1.403(11)
C68 H68 0.9500
C69 C70 1.376(11)
C70 C71 1.354(11)
C70 H70 0.9500
C71 H71 0.9500
C72 C73 1.452(11)
C72 H72 0.9500
C73 C74 1.405(10)
C74 C75 1.342(12)
C74 H74 0.9500
C75 C76 1.411(12)
C75 H75 0.9500
C76 C78 1.393(12)
C76 C77 1.409(11)
C78 C79 1.373(12)
C78 H78 0.9500
C79 C80 1.371(10)
C79 H79 0.9500
C80 H80 0.9500
C81 C86 1.370(12)
C81 C82 1.398(11)
C82 C83 1.380(12)
C82 H82 0.9500
C83 C84 1.374(12)
C83 H83 0.9500
C84 C85 1.399(13)
C85 C86 1.370(10)
C85 H85 0.9500
C86 H86 0.9500
C87 C88 1.447(12)
C87 H87 0.9500
C88 C89 1.392(8)
C89 C90 1.374(9)
C89 H89 0.9500
C90 C91 1.447(15)
C90 H90 0.9500
C91 C93 1.410(8)
C91 C92 1.412(14)
C93 C94 1.331(16)
C93 H93 0.9500
C94 C95 1.363(12)
C94 H94 0.9500
C95 H95 0.9500
N21 C101 1.341(12)
N21 C105 1.360(8)
N22 C108 1.323(7)
N22 C105 1.361(11)
N23 C109 1.249(11)
N23 C110 1.423(11)
N24 C122 1.280(10)
N24 C119 1.433(10)
N25 C123 1.331(10)
N25 C127 1.364(10)
N26 C130 1.290(11)
N26 C127 1.357(9)
N27 C137 1.323(9)
N27 C134 1.436(10)
N28 C138 1.374(8)
N28 C142 1.387(11)
N29 C142 1.339(12)
N29 C145 1.361(13)
N30 C116 1.408(10)
N30 C131 1.429(10)
N30 C113 1.452(11)
C101 C102 1.401(13)
C101 H101 0.9500
C102 C103 1.367(13)
C102 H102 0.9500
C103 C104 1.386(12)
C103 H103 0.9500
C104 C106 1.406(8)
C104 C105 1.434(12)
C106 C107 1.337(12)
C106 H106 0.9500
C107 C108 1.401(10)
C107 H107 0.9500
C108 C109 1.497(10)
C109 H109 0.9500
C110 C115 1.385(12)
C110 C111 1.391(12)
C111 C112 1.357(12)
C111 H111 0.9500
C112 C113 1.367(12)
C112 H112 0.9500
C113 C114 1.384(12)
C114 C115 1.358(10)
C114 H114 0.9500
C115 H115 0.9500
C116 C117 1.387(10)
C116 C121 1.389(11)
C117 C118 1.395(10)
C117 H117 0.9500
C118 C119 1.389(11)
C118 H118 0.9500
C119 C120 1.389(11)
C120 C121 1.354(11)
C120 H120 0.9500
C121 H121 0.9500
C122 C123 1.472(11)
C122 H122 0.9500
C123 C124 1.408(10)
C124 C125 1.358(11)
C124 H124 0.9500
C125 C126 1.404(11)
C125 H125 0.9500
C126 C128 1.378(11)
C126 C127 1.417(9)
C128 C129 1.356(11)
C128 H128 0.9500
C129 C130 1.376(10)
C129 H129 0.9500
C130 H130 0.9500
C131 C136 1.383(10)
C131 C132 1.395(11)
C132 C133 1.375(11)
C132 H132 0.9500
C133 C134 1.395(11)
C133 H133 0.9500
C134 C135 1.422(10)
C135 C136 1.379(11)
C135 H135 0.9500
C136 H136 0.9500
C137 C138 1.393(7)
C137 H137 0.9500
C138 C139 1.402(8)
C139 C140 1.379(11)
C139 H139 0.9500
C140 C141 1.439(14)
C140 H140 0.9500
C141 C143 1.389(11)
C141 C142 1.427(12)
C143 C144 1.349(16)
C143 H143 0.9500
C144 C145 1.369(12)
C144 H144 0.9500
C145 H145 0.9500
N31 C151 1.344(11)
N31 C155 1.381(11)
N32 C158 1.290(11)
N32 C155 1.373(10)
N33 C159 1.259(12)
N33 C160 1.438(10)
N34 C172 1.311(11)
N34 C169 1.421(10)
N35 C177 1.342(10)
N35 C173 1.358(10)
N36 C180 1.322(11)
N36 C177 1.358(12)
N37 C187 1.296(11)
N37 C184 1.416(11)
N38 C192 1.352(12)
N38 C188 1.358(11)
N39 C195 1.356(13)
N39 C192 1.370(12)
N40 C181 1.414(11)
N40 C166 1.421(11)
N40 C163 1.449(11)
C151 C152 1.381(13)
C151 H151 0.9500
C152 C153 1.367(14)
C152 H152 0.9500
C153 C154 1.403(13)
C153 H153 0.9500
C154 C156 1.388(13)
C154 C155 1.416(12)
C156 C157 1.342(13)
C156 H156 0.9500
C157 C158 1.403(13)
C157 H157 0.9500
C158 C159 1.495(12)
C159 H159 0.9500
C160 C165 1.382(12)
C160 C161 1.386(12)
C161 C162 1.363(11)
C161 H161 0.9500
C162 C163 1.381(12)
C162 H162 0.9500
C163 C164 1.378(12)
C164 C165 1.382(10)
C164 H164 0.9500
C165 H165 0.9500
C166 C167 1.380(11)
C166 C171 1.385(12)
C167 C168 1.390(10)
C167 H167 0.9500
C168 C169 1.394(11)
C168 H168 0.9500
C169 C170 1.388(11)
C170 C171 1.365(12)
C170 H170 0.9500
C171 H171 0.9500
C172 C173 1.474(12)
C172 H172 0.9500
C173 C174 1.392(10)
C174 C175 1.352(11)
C174 H174 0.9500
C175 C176 1.405(11)
C175 H175 0.9500
C176 C177 1.406(9)
C176 C178 1.410(11)
C178 C179 1.374(10)
C178 H178 0.9500
C179 C180 1.384(11)
C179 H179 0.9500
C180 H180 0.9500
C181 C186 1.384(12)
C181 C182 1.419(11)
C182 C183 1.367(12)
C182 H182 0.9500
C183 C184 1.364(11)
C183 H183 0.9500
C184 C185 1.429(11)
C185 C186 1.350(12)
C185 H185 0.9500
C186 H186 0.9500
C187 C188 1.429(12)
C187 H187 0.9500
C188 C189 1.388(8)
C189 C190 1.323(12)
C189 H189 0.9500
C190 C191 1.436(13)
C190 H190 0.9500
C191 C193 1.384(13)
C191 C192 1.411(13)
C193 C194 1.347(15)
C193 H193 0.9500
C194 C195 1.363(14)
C194 H194 0.9500
C195 H195 0.9500
N41 C201 1.345(8)
N41 C205 1.382(8)
N42 C208 1.307(11)
N42 C205 1.359(11)
N43 C209 1.252(10)
N43 C210 1.424(10)
N44 C222 1.287(8)
N44 C219 1.426(9)
N45 C223 1.337(8)
N45 C227 1.360(8)
N46 C230 1.309(9)
N46 C227 1.369(9)
N47 C237 1.284(14)
N47 C234 1.404(10)
N48 C238 1.351(14)
N48 C242 1.357(13)
N49 C245 1.356(12)
N49 C242 1.362(14)
N50 C231 1.414(9)
N50 C216 1.420(9)
N50 C213 1.435(10)
C201 C202 1.363(11)
C201 H201 0.9500
C202 C203 1.357(11)
C202 H202 0.9500
C203 C204 1.402(13)
C203 H203 0.9500
C204 C205 1.401(12)
C204 C206 1.425(13)
C206 C207 1.368(13)
C206 H206 0.9500
C207 C208 1.422(12)
C207 H207 0.9500
C208 C209 1.490(12)
C209 H209 0.9500
C210 C211 1.378(10)
C210 C215 1.381(11)
C211 C212 1.370(11)
C211 H211 0.9500
C212 C213 1.370(11)
C212 H212 0.9500
C213 C214 1.397(9)
C214 C215 1.352(11)
C214 H214 0.9500
C215 H215 0.9500
C216 C217 1.358(10)
C216 C221 1.375(10)
C217 C218 1.388(9)
C217 H217 0.9500
C218 C219 1.374(9)
C218 H218 0.9500
C219 C220 1.371(10)
C220 C221 1.395(9)
C220 H220 0.9500
C221 H221 0.9500
C222 C223 1.474(9)
C222 H222 0.9500
C223 C224 1.401(9)
C224 C225 1.355(10)
C224 H224 0.9500
C225 C226 1.407(10)
C225 H225 0.9500
C226 C228 1.389(10)
C226 C227 1.400(9)
C228 C229 1.360(10)
C228 H228 0.9500
C229 C230 1.390(10)
C229 H229 0.9500
C230 H230 0.9500
C231 C232 1.3900
C231 C236 1.3900
C232 C233 1.3900
C232 H232 0.9500
C233 C234 1.3900
C233 H233 0.9500
C234 C235 1.3900
C235 C236 1.3900
C235 H235 0.9500
C236 H236 0.9500
C237 C238 1.421(14)
C237 H237 0.9500
C238 C239 1.397(11)
C239 C240 1.362(14)
C239 H239 0.9500
C240 C241 1.443(15)
C240 H240 0.9500
C241 C243 1.390(14)
C241 C242 1.430(12)
C243 C244 1.339(17)
C243 H243 0.9500
C244 C245 1.349(15)
C244 H244 0.9500
C245 H245 0.9500
N51 C251 1.329(11)
N51 C255 1.376(10)
N52 C258 1.325(10)
N52 C255 1.352(10)
N53 C259 1.244(10)
N53 C260 1.417(10)
N54 C272 1.262(10)
N54 C269 1.418(10)
N55 C273 1.328(11)
N55 C277 1.346(10)
N56 C280 1.318(10)
N56 C277 1.368(12)
N57 C287 1.274(10)
N57 C284 1.402(9)
N58 C292 1.351(10)
N58 C288 1.362(10)
N59 C292 1.356(10)
N59 C295 1.365(10)
N60 C266 1.401(9)
N60 C263 1.435(9)
N60 C281 1.446(9)
C251 C252 1.383(12)
C251 H251 0.9500
C252 C253 1.381(12)
C252 H252 0.9500
C253 C254 1.404(12)
C253 H253 0.9500
C254 C255 1.401(10)
C254 C256 1.415(11)
C256 C257 1.341(11)
C256 H256 0.9500
C257 C258 1.409(11)
C257 H257 0.9500
C258 C259 1.490(11)
C259 H259 0.9500
C260 C261 1.361(11)
C260 C265 1.376(10)
C261 C262 1.373(11)
C261 H261 0.9500
C262 C263 1.394(10)
C262 H262 0.9500
C263 C264 1.375(10)
C264 C265 1.342(10)
C264 H264 0.9500
C265 H265 0.9500
C266 C271 1.378(10)
C266 C267 1.396(7)
C267 C268 1.349(11)
C267 H267 0.9500
C268 C269 1.394(11)
C268 H268 0.9500
C269 C270 1.394(10)
C270 C271 1.354(9)
C270 H270 0.9500
C271 H271 0.9500
C272 C273 1.444(12)
C272 H272 0.9500
C273 C274 1.425(11)
C274 C275 1.352(12)
C274 H274 0.9500
C275 C276 1.417(12)
C275 H275 0.9500
C276 C277 1.397(12)
C276 C278 1.416(13)
C278 C279 1.351(13)
C278 H278 0.9500
C279 C280 1.400(13)
C279 H279 0.9500
C280 H280 0.9500
C281 C286 1.360(10)
C281 C282 1.377(10)
C282 C283 1.390(9)
C282 H282 0.9500
C283 C284 1.379(9)
C283 H283 0.9500
C284 C285 1.417(9)
C285 C286 1.381(9)
C285 H285 0.9500
C286 H286 0.9500
C287 C288 1.433(11)
C287 H287 0.9500
C288 C289 1.400(9)
C289 C290 1.360(12)
C289 H289 0.9500
C290 C291 1.432(12)
C290 H290 0.9500
C291 C293 1.402(12)
C291 C292 1.410(11)
C293 C294 1.340(14)
C293 H293 0.9500
C294 C295 1.341(12)
C294 H294 0.9500
C295 H295 0.9500
Cl1 O4 1.419(9)
Cl1 O3 1.426(9)
Cl1 O1 1.426(10)
Cl1 O2 1.429(9)
Cl1' O1' 1.415(10)
Cl1' O4' 1.419(10)
Cl1' O2' 1.422(9)
Cl1' O3' 1.441(9)
Cl2 O7 1.413(9)
Cl2 O5 1.434(8)
Cl2 O8 1.436(9)
Cl2 O6 1.443(9)
Cl2' O8' 1.422(10)
Cl2' O7' 1.423(10)
Cl2' O6' 1.430(10)
Cl2' O5' 1.433(10)
S1A O2A 1.370(9)
S1A O1A 1.415(10)
S1A N1A 1.623(10)
S1A C1A 1.821(9)
S2A O3A 1.417(11)
S2A O4A 1.435(11)
S2A N1A 1.613(10)
S2A C2A 1.836(9)
F1A C1A 1.246(15)
F2A C1A 1.295(15)
F3A C1A 1.357(15)
F4A C2A 1.317(16)
F5A C2A 1.290(16)
F6A C2A 1.292(16)
S1B O1B 1.415(11)
S1B O2B 1.455(11)
S1B N1B 1.611(11)
S1B C1B 1.826(10)
S2B O4B 1.385(11)
S2B O3B 1.440(12)
S2B N1B 1.631(11)
S2B C2B 1.832(10)
F1B C1B 1.321(17)
F2B C1B 1.294(17)
C1B F3B 1.321(17)
F4B C2B 1.341(17)
F5B C2B 1.299(17)
F6B C2B 1.274(17)
S2C O3C 1.403(12)
S2C O4C 1.452(13)
S2C N1C 1.628(12)
S2C C2C 1.821(10)
S1C O1C 1.430(13)
S1C O2C 1.436(12)
S1C N1C 1.635(12)
S1C C1C 1.838(10)
F2C C1C 1.325(18)
C1C F3C 1.317(18)
C1C F1C 1.321(18)
C2C F5C 1.299(19)
C2C F4C 1.312(19)
C2C F6C 1.354(19)
F1E C1E 1.31(3)
N1E S1E 1.459(19)
N1E S2E 1.633(18)
C2E F6E 1.22(2)
C2E F5E 1.32(3)
C2E F4E 1.33(2)
C2E S2E 1.88(2)
O1E S1E 1.48(2)
O2E S1E 1.30(2)
O4E S2E 1.52(2)
F2E C1E 1.26(3)
O3E S2E 1.269(19)
S1E C1E 2.01(2)
C1E F3E 1.29(3)
S1F O2F 1.330(19)
S1F O1F 1.55(2)
S1F N1F 1.65(2)
S1F C1F 1.82(2)
S1F O3F 2.11(5)
S2F O4F 1.38(2)
S2F N1F 1.59(2)
S2F O3F 1.71(2)
S2F C2F 1.76(2)
F1F C1F 1.29(3)
C1F F3F 1.33(3)
C1F F2F 1.36(3)
C2F F5F 1.29(3)
C2F F6F 1.36(3)
C2F F4F 1.37(3)
N1S C1S 1.152(14)
C1S C2S 1.467(14)
C2S H2S1 0.9800
C2S H2S2 0.9800
C2S H2S3 0.9800
N2S C3S 1.138(14)
C3S C4S 1.467(15)
C4S H4SA 0.9800
C4S H4SB 0.9800
C4S H4SC 0.9800
N3S C5S 1.137(14)
C5S C6S 1.485(15)
C6S H6SA 0.9800
C6S H6SB 0.9800
C6S H6SC 0.9800
C10S C9S 1.475(17)
C10S H10A 0.9800
C10S H10B 0.9800
C10S H10C 0.9800
C9S N5S 1.134(16)
